data_1577459
loop_
_publ_author_name
'van Halteren, Charlotte E. R.'
'W\"olper, Christoph'
'Kapp, Leon'
'Schulz, Stephan'

_publ_section_title
;
 Bistelluridopnictanes as Gateways to Telluradipnictiranes and a cyclic
 [Bi2Te2]2+ Dication
;
_journal_name_full 'Chemical Science'
_journal_paper_doi 10.1039/D6SC02907H
_journal_year 2026
_chemical_formula_sum 'C36 H35 As Te2'
_chemical_formula_weight 797.76
_space_group_crystal_system triclinic
_space_group_IT_number 2
_space_group_name_Hall '-P 1'
_space_group_name_H-M_alt 'P -1'
_atom_sites_solution_hydrogens geom
_atom_sites_solution_primary direct
_atom_sites_solution_secondary difmap
_audit_creation_method SHELXL-2017/1
_audit_update_record
;
2026-03-24 deposited with the CCDC.	2026-06-24 downloaded from the CCDC.
;
_cell_angle_alpha 96.9250(10)
_cell_angle_beta 98.6414(9)
_cell_angle_gamma 95.1077(9)
_cell_formula_units_Z 8
_cell_length_a 11.9529(4)
_cell_length_b 19.5673(6)
_cell_length_c 28.2861(9)
_cell_measurement_reflns_used 9702
_cell_measurement_temperature 200(2)
_cell_measurement_theta_max 79.03
_cell_measurement_theta_min 4.52
_cell_volume 6454.1(4)
_computing_cell_refinement 'Bruker APEX3(v2017.3-0)'
_computing_data_collection 'Bruker APEX3(v2017.3-0)'
_computing_data_reduction 'Bruker APEX3(v2017.3-0)'
_computing_molecular_graphics 'ORTEP/PLATON (Spek)'
_computing_publication_material 'BRUKER AXS SHELXTL (c) 2008 / Vers. 2008/4'
_computing_structure_refinement 'SHELXL-2017/1 (Sheldrick, 2017)'
_computing_structure_solution 'Bruker APEX3(v2017.3-0)'
_diffrn_ambient_temperature 200(2)
_diffrn_detector_area_resol_mean 7.3910
_diffrn_measured_fraction_theta_full 1.000
_diffrn_measured_fraction_theta_max 0.989
_diffrn_measurement_device_type 'Bruker D8 Venture (Photon II detector)'
_diffrn_measurement_method 'Data collection strategy APEX 3/Queen'
_diffrn_radiation_monochromator 'multilayer mirror'
_diffrn_radiation_type CuK\a
_diffrn_radiation_wavelength 1.54178
_diffrn_reflns_av_R_equivalents 0.0666
_diffrn_reflns_av_unetI/netI 0.0273
_diffrn_reflns_Laue_measured_fraction_full 1.000
_diffrn_reflns_Laue_measured_fraction_max 0.989
_diffrn_reflns_limit_h_max 15
_diffrn_reflns_limit_h_min -15
_diffrn_reflns_limit_k_max 24
_diffrn_reflns_limit_k_min -24
_diffrn_reflns_limit_l_max 35
_diffrn_reflns_limit_l_min -36
_diffrn_reflns_number 304481
_diffrn_reflns_point_group_measured_fraction_full 1.000
_diffrn_reflns_point_group_measured_fraction_max 0.989
_diffrn_reflns_theta_full 67.679
_diffrn_reflns_theta_max 79.417
_diffrn_reflns_theta_min 2.288
_diffrn_source 'micro-focus sealed tube'
_diffrn_source_type 'INCOATEC I\mS 3.0'
_exptl_absorpt_coefficient_mu 15.562
_exptl_absorpt_correction_T_max 0.75
_exptl_absorpt_correction_T_min 0.38
_exptl_absorpt_correction_type multi-scan
_exptl_absorpt_process_details 'SADABS, Blessing, Acta Cryst 1995 A51 33-38'
_exptl_crystal_colour orange
_exptl_crystal_density_diffrn 1.642
_exptl_crystal_description block
_exptl_crystal_F_000 3104
_exptl_crystal_size_max 0.320
_exptl_crystal_size_mid 0.228
_exptl_crystal_size_min 0.211
_refine_diff_density_max 1.359
_refine_diff_density_min -1.536
_refine_diff_density_rms 0.129
_refine_ls_extinction_method none
_refine_ls_goodness_of_fit_ref 1.037
_refine_ls_hydrogen_treatment constr
_refine_ls_matrix_type full
_refine_ls_number_parameters 1429
_refine_ls_number_reflns 27702
_refine_ls_number_restraints 0
_refine_ls_restrained_S_all 1.037
_refine_ls_R_factor_all 0.0391
_refine_ls_R_factor_gt 0.0375
_refine_ls_shift/su_max 0.003
_refine_ls_shift/su_mean 0.000
_refine_ls_structure_factor_coef Fsqd
_refine_ls_weighting_details 'w=1/[\s^2^(Fo^2^)+(0.0628P)^2^+7.3959P] where P=(Fo^2^+2Fc^2^)/3'
_refine_ls_weighting_scheme calc
_refine_ls_wR_factor_gt 0.1040
_refine_ls_wR_factor_ref 0.1057
_reflns_Friedel_coverage 0.000
_reflns_number_gt 26240
_reflns_number_total 27702
_reflns_threshold_expression 'I > 2\s(I)'
_cod_data_source_file d6sc02907h2.cif
_cod_data_source_block cvh_asneum
_cod_database_code 1577459
_shelx_shelxl_version_number 2017/1
_shelx_space_group_comment
; 
The symmetry employed for this shelxl refinement is uniquely defined 
by the following loop, which should always be used as a source of 
symmetry information in preference to the above space-group names. 
They are only intended as comments. 
;
_shelx_estimated_absorpt_t_min 0.082
_shelx_estimated_absorpt_t_max 0.138

loop_
_space_group_symop_operation_xyz
'x, y, z'
'-x, -y, -z'

loop_
_atom_site_label
_atom_site_type_symbol
_atom_site_fract_x
_atom_site_fract_y
_atom_site_fract_z
_atom_site_U_iso_or_equiv
_atom_site_adp_type
_atom_site_occupancy
_atom_site_site_symmetry_order
_atom_site_calc_flag
_atom_site_refinement_flags_posn
_atom_site_refinement_flags_adp
_atom_site_refinement_flags_occupancy
_atom_site_disorder_assembly
_atom_site_disorder_group
Te1_1 Te 0.76767(2) 0.01501(2) 0.20130(2) 0.04502(6) Uani 1 1 d . . . . .
Te2_1 Te 0.58360(2) -0.16274(2) 0.15371(2) 0.04853(7) Uani 1 1 d . . . . .
As1_1 As 0.67996(3) -0.05928(2) 0.11932(2) 0.03374(7) Uani 1 1 d . . . . .
C1_1 C 0.8133(3) -0.09263(15) 0.09293(11) 0.0324(6) Uani 1 1 d . . . . .
C2_1 C 0.8686(3) -0.15124(16) 0.10170(11) 0.0332(6) Uani 1 1 d . . . . .
C3_1 C 0.9569(3) -0.1679(2) 0.07671(13) 0.0445(8) Uani 1 1 d . . . . .
H3_1 H 0.994760 -0.207341 0.083049 0.053 Uiso 1 1 calc R U . . .
C4_1 C 0.9902(4) -0.1283(2) 0.04294(14) 0.0518(9) Uani 1 1 d . . . . .
H4_1 H 1.050223 -0.140419 0.026118 0.062 Uiso 1 1 calc R U . . .
C5_1 C 0.9354(4) -0.07118(19) 0.03398(14) 0.0500(9) Uani 1 1 d . . . . .
H5_1 H 0.957585 -0.044248 0.010476 0.060 Uiso 1 1 calc R U . . .
C6_1 C 0.8479(3) -0.05187(16) 0.05863(12) 0.0387(7) Uani 1 1 d . . . . .
C7_1 C 0.8365(3) -0.20089(15) 0.13529(11) 0.0320(6) Uani 1 1 d . . . . .
C8_1 C 0.8848(3) -0.18957(16) 0.18427(11) 0.0334(6) Uani 1 1 d . . . . .
C9_1 C 0.8542(3) -0.23739(18) 0.21400(12) 0.0389(7) Uani 1 1 d . . . . .
H9_1 H 0.885172 -0.229418 0.247386 0.047 Uiso 1 1 calc R U . . .
C10_1 C 0.7795(3) -0.29639(18) 0.19613(13) 0.0426(7) Uani 1 1 d . . . . .
C11_1 C 0.7386(3) -0.30861(17) 0.14716(14) 0.0430(7) Uani 1 1 d . . . . .
H11_1 H 0.690867 -0.350171 0.134319 0.052 Uiso 1 1 calc R U . . .
C12_1 C 0.7652(3) -0.26178(17) 0.11610(12) 0.0381(7) Uani 1 1 d . . . . .
C13_1 C 0.9705(3) -0.12815(19) 0.20460(12) 0.0418(7) Uani 1 1 d . . . . .
H13A_1 H 1.043337 -0.135403 0.193866 0.063 Uiso 1 1 calc R U . . .
H13B_1 H 0.981038 -0.122699 0.239938 0.063 Uiso 1 1 calc R U . . .
H13C_1 H 0.943107 -0.086310 0.193248 0.063 Uiso 1 1 calc R U . . .
C14_1 C 0.7387(5) -0.3451(2) 0.22924(17) 0.0605(11) Uani 1 1 d . . . . .
H14A_1 H 0.664258 -0.334049 0.236543 0.091 Uiso 1 1 calc R U . . .
H14B_1 H 0.793448 -0.339827 0.259277 0.091 Uiso 1 1 calc R U . . .
H14C_1 H 0.732060 -0.392964 0.213318 0.091 Uiso 1 1 calc R U . . .
C15_1 C 0.7152(4) -0.2759(2) 0.06330(14) 0.0545(10) Uani 1 1 d . . . . .
H15A_1 H 0.775821 -0.284481 0.044263 0.082 Uiso 1 1 calc R U . . .
H15B_1 H 0.678557 -0.235745 0.053675 0.082 Uiso 1 1 calc R U . . .
H15C_1 H 0.658601 -0.316697 0.057582 0.082 Uiso 1 1 calc R U . . .
C16_1 C 0.7935(3) 0.01117(17) 0.04726(13) 0.0428(8) Uani 1 1 d . . . . .
C17_1 C 0.8430(4) 0.07703(19) 0.07045(13) 0.0478(9) Uani 1 1 d . . . . .
C18_1 C 0.7886(4) 0.13540(19) 0.05969(15) 0.0550(10) Uani 1 1 d . . . . .
H18_1 H 0.821448 0.179875 0.075412 0.066 Uiso 1 1 calc R U . . .
C19_1 C 0.6893(5) 0.1302(2) 0.02710(15) 0.0606(12) Uani 1 1 d . . . . .
C20_1 C 0.6443(5) 0.0649(2) 0.00352(14) 0.0618(12) Uani 1 1 d . . . . .
H20_1 H 0.575955 0.060447 -0.019156 0.074 Uiso 1 1 calc R U . . .
C21_1 C 0.6965(4) 0.0057(2) 0.01221(14) 0.0538(10) Uani 1 1 d . . . . .
C22_1 C 0.9514(4) 0.0857(2) 0.10530(17) 0.0604(11) Uani 1 1 d . . . . .
H22A_1 H 1.013915 0.073921 0.088103 0.091 Uiso 1 1 calc R U . . .
H22B_1 H 0.944873 0.054999 0.129911 0.091 Uiso 1 1 calc R U . . .
H22C_1 H 0.966868 0.133876 0.120821 0.091 Uiso 1 1 calc R U . . .
C23_1 C 0.6293(6) 0.1928(3) 0.0179(2) 0.0823(18) Uani 1 1 d . . . . .
H23A_1 H 0.605885 0.191824 -0.016882 0.123 Uiso 1 1 calc R U . . .
H23B_1 H 0.680908 0.234814 0.030824 0.123 Uiso 1 1 calc R U . . .
H23C_1 H 0.561948 0.192439 0.033878 0.123 Uiso 1 1 calc R U . . .
C24_1 C 0.6486(5) -0.0636(2) -0.01671(19) 0.0736(14) Uani 1 1 d . . . . .
H24A_1 H 0.575735 -0.058933 -0.036530 0.110 Uiso 1 1 calc R U . . .
H24B_1 H 0.636768 -0.097593 0.005329 0.110 Uiso 1 1 calc R U . . .
H24C_1 H 0.702186 -0.079203 -0.037665 0.110 Uiso 1 1 calc R U . . .
C25_1 C 0.7150(3) 0.10864(17) 0.17960(11) 0.0374(7) Uani 1 1 d . . . . .
C26_1 C 0.7931(4) 0.16845(19) 0.19027(13) 0.0453(8) Uani 1 1 d . . . . .
H26_1 H 0.868538 0.166211 0.205901 0.054 Uiso 1 1 calc R U . . .
C27_1 C 0.7597(4) 0.2306(2) 0.17792(15) 0.0559(10) Uani 1 1 d . . . . .
H27_1 H 0.812162 0.271332 0.185380 0.067 Uiso 1 1 calc R U . . .
C28_1 C 0.6502(5) 0.2340(2) 0.15475(14) 0.0567(11) Uani 1 1 d . . . . .
H28_1 H 0.628169 0.276762 0.145959 0.068 Uiso 1 1 calc R U . . .
C29_1 C 0.5734(4) 0.1756(2) 0.14440(14) 0.0549(10) Uani 1 1 d . . . . .
H29_1 H 0.498063 0.178341 0.128820 0.066 Uiso 1 1 calc R U . . .
C30_1 C 0.6051(3) 0.11239(19) 0.15659(13) 0.0445(8) Uani 1 1 d . . . . .
H30_1 H 0.551829 0.072066 0.149213 0.053 Uiso 1 1 calc R U . . .
C31_1 C 0.4384(3) -0.10801(18) 0.15758(14) 0.0412(7) Uani 1 1 d . . . . .
C32_1 C 0.3700(5) -0.0974(4) 0.11660(19) 0.0828(17) Uani 1 1 d . . . . .
H32_1 H 0.389169 -0.112887 0.086000 0.099 Uiso 1 1 calc R U . . .
C33_1 C 0.2727(5) -0.0641(4) 0.1190(2) 0.094(2) Uani 1 1 d . . . . .
H33_1 H 0.228130 -0.054960 0.090182 0.112 Uiso 1 1 calc R U . . .
C34_1 C 0.2407(4) -0.0446(3) 0.1622(2) 0.0682(13) Uani 1 1 d . . . . .
H34_1 H 0.173514 -0.022462 0.163743 0.082 Uiso 1 1 calc R U . . .
C35_1 C 0.3074(4) -0.0575(2) 0.20436(19) 0.0621(11) Uani 1 1 d . . . . .
H35_1 H 0.284786 -0.045261 0.234769 0.075 Uiso 1 1 calc R U . . .
C36_1 C 0.4067(4) -0.08805(19) 0.20182(15) 0.0490(8) Uani 1 1 d . . . . .
H36_1 H 0.453406 -0.095376 0.230638 0.059 Uiso 1 1 calc R U . . .
Te1_2 Te 0.25802(2) 0.50859(2) 0.19683(2) 0.03715(5) Uani 1 1 d . . . . .
Te2_2 Te 0.07492(2) 0.33361(2) 0.14393(2) 0.04226(6) Uani 1 1 d . . . . .
As1_2 As 0.17211(3) 0.43986(2) 0.11246(2) 0.03044(7) Uani 1 1 d . . . . .
C1_2 C 0.3052(3) 0.40732(15) 0.08515(10) 0.0313(6) Uani 1 1 d . . . . .
C2_2 C 0.3610(3) 0.34888(16) 0.09361(11) 0.0324(6) Uani 1 1 d . . . . .
C3_2 C 0.4474(3) 0.3319(2) 0.06723(12) 0.0421(7) Uani 1 1 d . . . . .
H3_2 H 0.486085 0.292773 0.073364 0.050 Uiso 1 1 calc R U . . .
C4_2 C 0.4774(3) 0.3706(2) 0.03266(13) 0.0463(8) Uani 1 1 d . . . . .
H4_2 H 0.535357 0.357917 0.014807 0.056 Uiso 1 1 calc R U . . .
C5_2 C 0.4223(3) 0.42818(19) 0.02421(12) 0.0432(8) Uani 1 1 d . . . . .
H5_2 H 0.442484 0.454763 0.000186 0.052 Uiso 1 1 calc R U . . .
C6_2 C 0.3377(3) 0.44796(16) 0.05032(11) 0.0357(6) Uani 1 1 d . . . . .
C7_2 C 0.3328(3) 0.30051(16) 0.12834(11) 0.0325(6) Uani 1 1 d . . . . .
C8_2 C 0.2634(3) 0.23821(17) 0.11054(12) 0.0371(6) Uani 1 1 d . . . . .
C9_2 C 0.2402(3) 0.19267(18) 0.14284(14) 0.0436(7) Uani 1 1 d . . . . .
H9_2 H 0.194660 0.150004 0.130947 0.052 Uiso 1 1 calc R U . . .
C10_2 C 0.2814(3) 0.20765(19) 0.19187(14) 0.0469(8) Uani 1 1 d . . . . .
C11_2 C 0.3529(3) 0.26812(19) 0.20855(12) 0.0427(7) Uani 1 1 d . . . . .
H11_2 H 0.383105 0.278236 0.241966 0.051 Uiso 1 1 calc R U . . .
C12_2 C 0.3816(3) 0.31456(17) 0.17739(11) 0.0352(6) Uani 1 1 d . . . . .
C13_2 C 0.2124(4) 0.2216(2) 0.05796(13) 0.0490(8) Uani 1 1 d . . . . .
H13A_2 H 0.272546 0.211874 0.038890 0.074 Uiso 1 1 calc R U . . .
H13B_2 H 0.175439 0.261126 0.047396 0.074 Uiso 1 1 calc R U . . .
H13C_2 H 0.155881 0.180842 0.053349 0.074 Uiso 1 1 calc R U . . .
C14_2 C 0.2447(5) 0.1606(3) 0.22675(19) 0.0699(13) Uani 1 1 d . . . . .
H14A_2 H 0.237148 0.112297 0.211641 0.105 Uiso 1 1 calc R U . . .
H14B_2 H 0.171353 0.172059 0.235137 0.105 Uiso 1 1 calc R U . . .
H14C_2 H 0.301963 0.167023 0.256063 0.105 Uiso 1 1 calc R U . . .
C15_2 C 0.4662(3) 0.37701(19) 0.19655(12) 0.0424(7) Uani 1 1 d . . . . .
H15A_2 H 0.542277 0.366631 0.191010 0.064 Uiso 1 1 calc R U . . .
H15B_2 H 0.466695 0.388920 0.231245 0.064 Uiso 1 1 calc R U . . .
H15C_2 H 0.444744 0.416137 0.179872 0.064 Uiso 1 1 calc R U . . .
C16_2 C 0.2841(3) 0.51187(17) 0.04062(12) 0.0399(7) Uani 1 1 d . . . . .
C17_2 C 0.3334(3) 0.57640(18) 0.06639(12) 0.0432(8) Uani 1 1 d . . . . .
C18_2 C 0.2787(4) 0.63536(19) 0.05812(14) 0.0508(9) Uani 1 1 d . . . . .
H18_2 H 0.310679 0.678922 0.075687 0.061 Uiso 1 1 calc R U . . .
C19_2 C 0.1798(5) 0.6321(2) 0.02525(14) 0.0563(11) Uani 1 1 d . . . . .
C20_2 C 0.1365(4) 0.5686(2) -0.00127(15) 0.0582(10) Uani 1 1 d . . . . .
H20_2 H 0.069270 0.565810 -0.024408 0.070 Uiso 1 1 calc R U . . .
C21_2 C 0.1883(4) 0.5089(2) 0.00493(13) 0.0506(9) Uani 1 1 d . . . . .
C22_2 C 0.4414(4) 0.5826(2) 0.10161(15) 0.0526(9) Uani 1 1 d . . . . .
H22A_2 H 0.503298 0.569033 0.084608 0.079 Uiso 1 1 calc R U . . .
H22B_2 H 0.432032 0.552277 0.126192 0.079 Uiso 1 1 calc R U . . .
H22C_2 H 0.459795 0.630713 0.117131 0.079 Uiso 1 1 calc R U . . .
C23_2 C 0.1191(6) 0.6953(3) 0.01932(19) 0.0804(17) Uani 1 1 d . . . . .
H23A_2 H 0.091652 0.696223 -0.015012 0.121 Uiso 1 1 calc R U . . .
H23B_2 H 0.171697 0.736949 0.032257 0.121 Uiso 1 1 calc R U . . .
H23C_2 H 0.054334 0.694039 0.036849 0.121 Uiso 1 1 calc R U . . .
C24_2 C 0.1415(5) 0.4411(2) -0.02637(17) 0.0673(13) Uani 1 1 d . . . . .
H24A_2 H 0.067901 0.446334 -0.045351 0.101 Uiso 1 1 calc R U . . .
H24B_2 H 0.131501 0.404836 -0.005819 0.101 Uiso 1 1 calc R U . . .
H24C_2 H 0.194850 0.428167 -0.048187 0.101 Uiso 1 1 calc R U . . .
C25_2 C 0.2160(3) 0.60625(15) 0.17942(11) 0.0339(6) Uani 1 1 d . . . . .
C26_2 C 0.2996(4) 0.66297(18) 0.19110(13) 0.0452(8) Uani 1 1 d . . . . .
H26_2 H 0.374567 0.657031 0.205520 0.054 Uiso 1 1 calc R U . . .
C27_2 C 0.2729(5) 0.7276(2) 0.18160(15) 0.0598(12) Uani 1 1 d . . . . .
H27_2 H 0.329330 0.766256 0.190020 0.072 Uiso 1 1 calc R U . . .
C28_2 C 0.1649(5) 0.7365(2) 0.16000(15) 0.0625(13) Uani 1 1 d . . . . .
H28_2 H 0.147994 0.781054 0.152857 0.075 Uiso 1 1 calc R U . . .
C29_2 C 0.0811(4) 0.6811(2) 0.14866(14) 0.0560(10) Uani 1 1 d . . . . .
H29_2 H 0.006331 0.687789 0.134458 0.067 Uiso 1 1 calc R U . . .
C30_2 C 0.1063(3) 0.61537(18) 0.15807(12) 0.0416(7) Uani 1 1 d . . . . .
H30_2 H 0.049146 0.577029 0.149987 0.050 Uiso 1 1 calc R U . . .
C31_2 C -0.0671(3) 0.38995(16) 0.15015(12) 0.0362(6) Uani 1 1 d . . . . .
C32_2 C -0.1558(4) 0.3854(3) 0.11250(15) 0.0569(10) Uani 1 1 d . . . . .
H32_2 H -0.153757 0.356691 0.083149 0.068 Uiso 1 1 calc R U . . .
C33_2 C -0.2484(4) 0.4225(3) 0.11691(19) 0.0704(13) Uani 1 1 d . . . . .
H33_2 H -0.307616 0.420374 0.090152 0.084 Uiso 1 1 calc R U . . .
C34_2 C -0.2547(4) 0.4616(3) 0.1591(2) 0.0704(14) Uani 1 1 d . . . . .
H34_2 H -0.318293 0.486795 0.162151 0.084 Uiso 1 1 calc R U . . .
C35_2 C -0.1673(4) 0.4646(3) 0.1980(2) 0.0849(19) Uani 1 1 d . . . . .
H35_2 H -0.171723 0.491362 0.227896 0.102 Uiso 1 1 calc R U . . .
C36_2 C -0.0738(3) 0.4287(3) 0.19341(16) 0.0607(11) Uani 1 1 d . . . . .
H36_2 H -0.014298 0.430848 0.220094 0.073 Uiso 1 1 calc R U . . .
Te1_3 Te 0.01868(2) 0.28993(2) 0.29952(2) 0.04016(6) Uani 1 1 d . . . . .
Te2_3 Te -0.12476(2) 0.13468(2) 0.35217(2) 0.04085(6) Uani 1 1 d . . . . .
As1_3 As -0.00632(3) 0.25391(2) 0.38352(2) 0.02904(7) Uani 1 1 d . . . . .
C1_3 C -0.1136(2) 0.31675(14) 0.40805(10) 0.0291(5) Uani 1 1 d . . . . .
C2_3 C -0.2332(2) 0.30845(15) 0.39890(10) 0.0300(6) Uani 1 1 d . . . . .
C3_3 C -0.2926(3) 0.35663(18) 0.42292(12) 0.0392(7) Uani 1 1 d . . . . .
H3_3 H -0.373429 0.351064 0.416870 0.047 Uiso 1 1 calc R U . . .
C4_3 C -0.2361(3) 0.41221(19) 0.45529(13) 0.0452(8) Uani 1 1 d . . . . .
H4_3 H -0.277714 0.444405 0.471213 0.054 Uiso 1 1 calc R U . . .
C5_3 C -0.1183(3) 0.42027(18) 0.46417(13) 0.0436(7) Uani 1 1 d . . . . .
H5_3 H -0.079264 0.458238 0.486384 0.052 Uiso 1 1 calc R U . . .
C6_3 C -0.0563(3) 0.37350(16) 0.44099(11) 0.0344(6) Uani 1 1 d . . . . .
C7_3 C -0.3044(2) 0.24983(16) 0.36579(10) 0.0298(5) Uani 1 1 d . . . . .
C8_3 C -0.3313(2) 0.25380(16) 0.31632(11) 0.0318(6) Uani 1 1 d . . . . .
C9_3 C -0.3981(3) 0.19790(19) 0.28668(11) 0.0394(7) Uani 1 1 d . . . . .
H9_3 H -0.414810 0.199542 0.252951 0.047 Uiso 1 1 calc R U . . .
C10_3 C -0.4403(3) 0.14041(19) 0.30502(14) 0.0436(8) Uani 1 1 d . . . . .
C11_3 C -0.4188(3) 0.13973(18) 0.35450(14) 0.0415(7) Uani 1 1 d . . . . .
H11_3 H -0.451328 0.101721 0.367689 0.050 Uiso 1 1 calc R U . . .
C12_3 C -0.3503(3) 0.19377(17) 0.38555(12) 0.0355(6) Uani 1 1 d . . . . .
C13_3 C -0.2932(3) 0.31706(19) 0.29520(12) 0.0411(7) Uani 1 1 d . . . . .
H13A_3 H -0.297097 0.305211 0.260279 0.062 Uiso 1 1 calc R U . . .
H13B_3 H -0.214630 0.334087 0.309993 0.062 Uiso 1 1 calc R U . . .
H13C_3 H -0.342931 0.353137 0.301535 0.062 Uiso 1 1 calc R U . . .
C14_3 C -0.5038(4) 0.0781(2) 0.27209(18) 0.0646(12) Uani 1 1 d . . . . .
H14A_3 H -0.536473 0.092364 0.241370 0.097 Uiso 1 1 calc R U . . .
H14B_3 H -0.565015 0.058033 0.287334 0.097 Uiso 1 1 calc R U . . .
H14C_3 H -0.451208 0.043596 0.266169 0.097 Uiso 1 1 calc R U . . .
C15_3 C -0.3251(4) 0.1890(2) 0.43870(13) 0.0513(9) Uani 1 1 d . . . . .
H15A_3 H -0.356418 0.143458 0.444813 0.077 Uiso 1 1 calc R U . . .
H15B_3 H -0.359829 0.225255 0.456532 0.077 Uiso 1 1 calc R U . . .
H15C_3 H -0.242492 0.195053 0.449391 0.077 Uiso 1 1 calc R U . . .
C16_3 C 0.0715(3) 0.38453(17) 0.45232(12) 0.0399(7) Uani 1 1 d . . . . .
C17_3 C 0.1322(3) 0.42755(17) 0.42756(14) 0.0453(8) Uani 1 1 d . . . . .
C18_3 C 0.2523(3) 0.4348(2) 0.43741(16) 0.0553(10) Uani 1 1 d . . . . .
H18_3 H 0.294256 0.464467 0.420524 0.066 Uiso 1 1 calc R U . . .
C19_3 C 0.3102(3) 0.3994(2) 0.47129(15) 0.0571(11) Uani 1 1 d . . . . .
C20_3 C 0.2474(3) 0.3596(3) 0.49681(14) 0.0561(10) Uani 1 1 d . . . . .
H20_3 H 0.286355 0.336231 0.520777 0.067 Uiso 1 1 calc R U . . .
C21_3 C 0.1287(3) 0.3520(2) 0.48891(13) 0.0465(8) Uani 1 1 d . . . . .
C22_3 C 0.0726(4) 0.4672(2) 0.39070(18) 0.0608(11) Uani 1 1 d . . . . .
H22A_3 H 0.129033 0.491453 0.375043 0.091 Uiso 1 1 calc R U . . .
H22B_3 H 0.029797 0.500965 0.406689 0.091 Uiso 1 1 calc R U . . .
H22C_3 H 0.020073 0.434947 0.366370 0.091 Uiso 1 1 calc R U . . .
C23_3 C 0.4384(4) 0.4041(3) 0.4789(2) 0.0821(17) Uani 1 1 d . . . . .
H23A_3 H 0.462048 0.360766 0.464407 0.123 Uiso 1 1 calc R U . . .
H23B_3 H 0.467993 0.411762 0.513618 0.123 Uiso 1 1 calc R U . . .
H23C_3 H 0.468477 0.442687 0.463780 0.123 Uiso 1 1 calc R U . . .
C24_3 C 0.0652(4) 0.3097(3) 0.51940(16) 0.0637(11) Uani 1 1 d . . . . .
H24A_3 H 0.006785 0.276549 0.498465 0.096 Uiso 1 1 calc R U . . .
H24B_3 H 0.028831 0.340415 0.540980 0.096 Uiso 1 1 calc R U . . .
H24C_3 H 0.118442 0.284505 0.538633 0.096 Uiso 1 1 calc R U . . .
C25_3 C 0.1947(3) 0.32378(18) 0.31855(11) 0.0355(6) Uani 1 1 d . . . . .
C26_3 C 0.2354(3) 0.3870(2) 0.30639(13) 0.0439(7) Uani 1 1 d . . . . .
H26_3 H 0.183819 0.414664 0.290835 0.053 Uiso 1 1 calc R U . . .
C27_3 C 0.3502(3) 0.4099(2) 0.31672(14) 0.0525(9) Uani 1 1 d . . . . .
H27_3 H 0.377510 0.453049 0.308192 0.063 Uiso 1 1 calc R U . . .
C28_3 C 0.4252(3) 0.3697(3) 0.33949(14) 0.0585(11) Uani 1 1 d . . . . .
H28_3 H 0.504101 0.385506 0.346803 0.070 Uiso 1 1 calc R U . . .
C29_3 C 0.3862(3) 0.3074(3) 0.35154(14) 0.0552(10) Uani 1 1 d . . . . .
H29_3 H 0.438423 0.280163 0.367245 0.066 Uiso 1 1 calc R U . . .
C30_3 C 0.2707(3) 0.2832(2) 0.34101(13) 0.0436(7) Uani 1 1 d . . . . .
H30_3 H 0.244210 0.239595 0.349087 0.052 Uiso 1 1 calc R U . . .
C31_3 C 0.0300(3) 0.08979(16) 0.34986(13) 0.0387(7) Uani 1 1 d . . . . .
C32_3 C 0.0853(4) 0.0665(3) 0.38979(17) 0.0664(12) Uani 1 1 d . . . . .
H32_3 H 0.054797 0.071480 0.419009 0.080 Uiso 1 1 calc R U . . .
C33_3 C 0.1844(5) 0.0361(3) 0.3883(2) 0.0844(17) Uani 1 1 d . . . . .
H33_3 H 0.223142 0.021832 0.416681 0.101 Uiso 1 1 calc R U . . .
C34_3 C 0.2275(5) 0.0262(3) 0.3462(3) 0.0834(18) Uani 1 1 d . . . . .
H34_3 H 0.296673 0.006001 0.345065 0.100 Uiso 1 1 calc R U . . .
C35_3 C 0.1678(6) 0.0464(3) 0.3050(3) 0.098(2) Uani 1 1 d . . . . .
H35_3 H 0.194575 0.037729 0.275117 0.118 Uiso 1 1 calc R U . . .
C36_3 C 0.0700(5) 0.0788(2) 0.30680(18) 0.0682(14) Uani 1 1 d . . . . .
H36_3 H 0.030940 0.093303 0.278567 0.082 Uiso 1 1 calc R U . . .
Te1_4 Te 0.44378(2) 0.21109(2) 0.69818(2) 0.04291(6) Uani 1 1 d . . . . .
Te2_4 Te 0.59530(2) 0.36662(2) 0.64867(2) 0.04791(7) Uani 1 1 d . . . . .
As1_4 As 0.46507(3) 0.25200(2) 0.61555(2) 0.03164(7) Uani 1 1 d . . . . .
C1_4 C 0.5623(2) 0.18675(14) 0.58678(10) 0.0288(5) Uani 1 1 d . . . . .
C2_4 C 0.6819(3) 0.18914(15) 0.59496(10) 0.0300(6) Uani 1 1 d . . . . .
C3_4 C 0.7335(3) 0.13953(17) 0.56865(12) 0.0385(7) Uani 1 1 d . . . . .
H3_4 H 0.813966 0.140244 0.574738 0.046 Uiso 1 1 calc R U . . .
C4_4 C 0.6702(3) 0.08925(17) 0.53386(13) 0.0427(7) Uani 1 1 d . . . . .
H4_4 H 0.706838 0.056216 0.516010 0.051 Uiso 1 1 calc R U . . .
C5_4 C 0.5532(3) 0.08781(16) 0.52550(12) 0.0380(7) Uani 1 1 d . . . . .
H5_4 H 0.509641 0.054141 0.501113 0.046 Uiso 1 1 calc R U . . .
C6_4 C 0.4979(3) 0.13462(15) 0.55202(11) 0.0321(6) Uani 1 1 d . . . . .
C7_4 C 0.7596(2) 0.24402(16) 0.62866(11) 0.0316(6) Uani 1 1 d . . . . .
C8_4 C 0.7918(3) 0.23638(16) 0.67757(11) 0.0331(6) Uani 1 1 d . . . . .
C9_4 C 0.8665(3) 0.28854(19) 0.70731(12) 0.0404(7) Uani 1 1 d . . . . .
H9_4 H 0.886555 0.284564 0.740581 0.048 Uiso 1 1 calc R U . . .
C10_4 C 0.9122(3) 0.34572(19) 0.68963(14) 0.0436(7) Uani 1 1 d . . . . .
C11_4 C 0.8846(3) 0.35006(18) 0.64078(13) 0.0403(7) Uani 1 1 d . . . . .
H11_4 H 0.918727 0.388072 0.628111 0.048 Uiso 1 1 calc R U . . .
C12_4 C 0.8084(3) 0.30050(17) 0.60966(11) 0.0349(6) Uani 1 1 d . . . . .
C13_4 C 0.7501(3) 0.17285(19) 0.69775(13) 0.0421(7) Uani 1 1 d . . . . .
H13A_4 H 0.670159 0.158529 0.683718 0.063 Uiso 1 1 calc R U . . .
H13B_4 H 0.756985 0.183333 0.732892 0.063 Uiso 1 1 calc R U . . .
H13C_4 H 0.795999 0.135318 0.689763 0.063 Uiso 1 1 calc R U . . .
C14_4 C 0.9879(4) 0.4034(2) 0.72290(17) 0.0632(11) Uani 1 1 d . . . . .
H14A_4 H 1.048320 0.421306 0.706349 0.095 Uiso 1 1 calc R U . . .
H14B_4 H 1.021878 0.385506 0.752021 0.095 Uiso 1 1 calc R U . . .
H14C_4 H 0.942497 0.440743 0.731901 0.095 Uiso 1 1 calc R U . . .
C15_4 C 0.7773(3) 0.3089(2) 0.55719(13) 0.0485(8) Uani 1 1 d . . . . .
H15A_4 H 0.808193 0.272987 0.537253 0.073 Uiso 1 1 calc R U . . .
H15B_4 H 0.809260 0.354670 0.551865 0.073 Uiso 1 1 calc R U . . .
H15C_4 H 0.694266 0.304399 0.548327 0.073 Uiso 1 1 calc R U . . .
C16_4 C 0.3704(3) 0.12627(16) 0.54275(12) 0.0369(6) Uani 1 1 d . . . . .
C17_4 C 0.3104(3) 0.08037(17) 0.56616(12) 0.0407(7) Uani 1 1 d . . . . .
C18_4 C 0.1921(3) 0.0732(2) 0.55718(14) 0.0498(9) Uani 1 1 d . . . . .
H18_4 H 0.151336 0.042062 0.573417 0.060 Uiso 1 1 calc R U . . .
C19_4 C 0.1321(3) 0.1104(2) 0.52519(14) 0.0554(10) Uani 1 1 d . . . . .
C20_4 C 0.1934(3) 0.1537(2) 0.50059(14) 0.0540(9) Uani 1 1 d . . . . .
H20_4 H 0.153459 0.178708 0.477991 0.065 Uiso 1 1 calc R U . . .
C21_4 C 0.3116(3) 0.1614(2) 0.50813(13) 0.0471(8) Uani 1 1 d . . . . .
C22_4 C 0.3717(4) 0.03681(19) 0.60024(14) 0.0495(9) Uani 1 1 d . . . . .
H22A_4 H 0.414794 0.005341 0.582362 0.074 Uiso 1 1 calc R U . . .
H22B_4 H 0.315898 0.009770 0.614625 0.074 Uiso 1 1 calc R U . . .
H22C_4 H 0.423988 0.067096 0.625823 0.074 Uiso 1 1 calc R U . . .
C23_4 C 0.0035(4) 0.1045(3) 0.51774(18) 0.0786(16) Uani 1 1 d . . . . .
H23A_4 H -0.026094 0.102602 0.483304 0.118 Uiso 1 1 calc R U . . .
H23B_4 H -0.021071 0.144874 0.535802 0.118 Uiso 1 1 calc R U . . .
H23C_4 H -0.025714 0.062232 0.529270 0.118 Uiso 1 1 calc R U . . .
C24_4 C 0.3755(4) 0.2051(3) 0.47803(18) 0.0649(12) Uani 1 1 d . . . . .
H24A_4 H 0.414769 0.175282 0.457111 0.097 Uiso 1 1 calc R U . . .
H24B_4 H 0.431445 0.239291 0.499385 0.097 Uiso 1 1 calc R U . . .
H24C_4 H 0.321623 0.229113 0.458141 0.097 Uiso 1 1 calc R U . . .
C25_4 C 0.2673(3) 0.17808(18) 0.67797(11) 0.0350(6) Uani 1 1 d . . . . .
C26_4 C 0.2247(3) 0.11505(19) 0.68919(12) 0.0441(8) Uani 1 1 d . . . . .
H26_4 H 0.274590 0.086621 0.704949 0.053 Uiso 1 1 calc R U . . .
C27_4 C 0.1085(4) 0.0933(2) 0.67734(15) 0.0562(10) Uani 1 1 d . . . . .
H27_4 H 0.078910 0.049914 0.684837 0.067 Uiso 1 1 calc R U . . .
C28_4 C 0.0363(3) 0.1352(3) 0.65456(14) 0.0572(11) Uani 1 1 d . . . . .
H28_4 H -0.042788 0.120338 0.646279 0.069 Uiso 1 1 calc R U . . .
C29_4 C 0.0781(3) 0.1980(3) 0.64389(13) 0.0525(9) Uani 1 1 d . . . . .
H29_4 H 0.027762 0.226492 0.628513 0.063 Uiso 1 1 calc R U . . .
C30_4 C 0.1936(3) 0.2200(2) 0.65545(12) 0.0409(7) Uani 1 1 d . . . . .
H30_4 H 0.222337 0.263601 0.648031 0.049 Uiso 1 1 calc R U . . .
C31_4 C 0.4480(3) 0.41656(15) 0.65808(13) 0.0367(6) Uani 1 1 d . . . . .
C32_4 C 0.4368(3) 0.44791(19) 0.70326(13) 0.0432(7) Uani 1 1 d . . . . .
H32_4 H 0.491990 0.443949 0.730426 0.052 Uiso 1 1 calc R U . . .
C33_4 C 0.3456(4) 0.4851(2) 0.70915(17) 0.0576(10) Uani 1 1 d . . . . .
H33_4 H 0.340234 0.508210 0.740106 0.069 Uiso 1 1 calc R U . . .
C34_4 C 0.2623(4) 0.4887(2) 0.6704(2) 0.0618(12) Uani 1 1 d . . . . .
H34_4 H 0.198049 0.512673 0.674702 0.074 Uiso 1 1 calc R U . . .
C35_4 C 0.2735(5) 0.4574(3) 0.6257(2) 0.0843(18) Uani 1 1 d . . . . .
H35_4 H 0.216386 0.459529 0.598850 0.101 Uiso 1 1 calc R U . . .
C36_4 C 0.3668(5) 0.4228(3) 0.61932(17) 0.0742(15) Uani 1 1 d . . . . .
H36_4 H 0.375129 0.403070 0.587838 0.089 Uiso 1 1 calc R U . . .

loop_
_atom_site_aniso_label
_atom_site_aniso_U_11
_atom_site_aniso_U_22
_atom_site_aniso_U_33
_atom_site_aniso_U_23
_atom_site_aniso_U_13
_atom_site_aniso_U_12
Te1_1 0.06426(15) 0.03803(11) 0.03582(11) 0.00759(8) 0.00915(9) 0.01706(10)
Te2_1 0.04042(12) 0.03537(11) 0.07829(16) 0.01955(10) 0.02652(11) 0.00566(9)
As1_1 0.03569(17) 0.02990(15) 0.03912(17) 0.00945(13) 0.01268(13) 0.00494(13)
C1_1 0.0367(15) 0.0292(13) 0.0321(14) 0.0039(11) 0.0099(12) -0.0001(11)
C2_1 0.0364(15) 0.0342(14) 0.0295(13) 0.0027(11) 0.0091(11) 0.0030(12)
C3_1 0.049(2) 0.0483(19) 0.0406(17) 0.0045(14) 0.0164(15) 0.0135(15)
C4_1 0.054(2) 0.056(2) 0.052(2) 0.0040(17) 0.0285(18) 0.0058(17)
C5_1 0.062(2) 0.0435(19) 0.0501(19) 0.0097(15) 0.0299(18) -0.0050(17)
C6_1 0.0469(18) 0.0299(14) 0.0409(16) 0.0057(12) 0.0160(14) -0.0025(13)
C7_1 0.0346(15) 0.0299(13) 0.0329(14) 0.0026(11) 0.0082(11) 0.0083(11)
C8_1 0.0328(15) 0.0353(15) 0.0327(14) 0.0005(11) 0.0074(11) 0.0087(12)
C9_1 0.0442(18) 0.0422(17) 0.0331(15) 0.0071(13) 0.0080(13) 0.0146(14)
C10_1 0.051(2) 0.0343(16) 0.0507(19) 0.0164(14) 0.0183(15) 0.0160(14)
C11_1 0.0452(19) 0.0280(14) 0.056(2) 0.0037(14) 0.0104(15) 0.0040(13)
C12_1 0.0427(17) 0.0320(15) 0.0382(16) -0.0009(12) 0.0054(13) 0.0065(13)
C13_1 0.0399(17) 0.0443(17) 0.0378(16) -0.0033(13) 0.0030(13) 0.0038(14)
C14_1 0.079(3) 0.046(2) 0.068(3) 0.0255(19) 0.029(2) 0.015(2)
C15_1 0.071(3) 0.0430(19) 0.0422(19) -0.0066(15) -0.0001(18) -0.0023(18)
C16_1 0.059(2) 0.0315(15) 0.0426(17) 0.0116(13) 0.0212(15) 0.0012(14)
C17_1 0.068(2) 0.0373(17) 0.0451(18) 0.0112(14) 0.0305(17) -0.0027(16)
C18_1 0.088(3) 0.0307(16) 0.054(2) 0.0125(15) 0.034(2) 0.0025(18)
C19_1 0.103(4) 0.044(2) 0.048(2) 0.0196(17) 0.034(2) 0.022(2)
C20_1 0.096(4) 0.055(2) 0.0385(19) 0.0128(17) 0.012(2) 0.020(2)
C21_1 0.079(3) 0.0410(19) 0.0426(19) 0.0079(15) 0.0112(18) 0.0061(18)
C22_1 0.063(3) 0.045(2) 0.071(3) 0.0010(19) 0.019(2) -0.0121(18)
C23_1 0.136(6) 0.058(3) 0.068(3) 0.026(2) 0.033(3) 0.041(3)
C24_1 0.090(4) 0.053(2) 0.069(3) -0.007(2) -0.008(3) 0.015(2)
C25_1 0.0486(18) 0.0329(15) 0.0316(14) 0.0017(12) 0.0082(13) 0.0107(13)
C26_1 0.054(2) 0.0387(17) 0.0409(17) -0.0005(14) 0.0081(15) 0.0028(15)
C27_1 0.083(3) 0.0352(17) 0.050(2) -0.0007(15) 0.019(2) 0.0017(18)
C28_1 0.094(3) 0.0389(18) 0.0431(19) 0.0075(15) 0.016(2) 0.028(2)
C29_1 0.065(3) 0.061(2) 0.0420(19) 0.0054(17) 0.0059(17) 0.031(2)
C30_1 0.052(2) 0.0417(18) 0.0387(17) -0.0003(14) 0.0057(15) 0.0117(15)
C31_1 0.0331(16) 0.0375(16) 0.0546(19) 0.0095(14) 0.0111(14) 0.0014(13)
C32_1 0.062(3) 0.141(5) 0.054(3) 0.025(3) 0.014(2) 0.035(3)
C33_1 0.053(3) 0.146(6) 0.088(4) 0.042(4) -0.001(3) 0.032(3)
C34_1 0.037(2) 0.058(2) 0.112(4) 0.016(3) 0.013(2) 0.0096(18)
C35_1 0.060(3) 0.049(2) 0.078(3) -0.006(2) 0.021(2) 0.0111(19)
C36_1 0.051(2) 0.0392(17) 0.053(2) -0.0044(15) 0.0030(16) 0.0052(15)
Te1_2 0.04675(12) 0.03253(10) 0.03248(10) 0.00555(7) 0.00355(8) 0.00951(8)
Te2_2 0.03736(11) 0.02769(10) 0.06559(14) 0.00791(9) 0.01977(10) 0.00303(8)
As1_2 0.03013(16) 0.02875(15) 0.03330(15) 0.00555(12) 0.00651(12) 0.00371(12)
C1_2 0.0306(14) 0.0312(14) 0.0303(13) 0.0011(11) 0.0047(11) -0.0024(11)
C2_2 0.0298(14) 0.0365(15) 0.0295(13) -0.0012(11) 0.0054(11) 0.0034(11)
C3_2 0.0371(17) 0.0509(19) 0.0383(16) -0.0019(14) 0.0095(13) 0.0100(14)
C4_2 0.0383(18) 0.059(2) 0.0398(17) -0.0055(15) 0.0155(14) -0.0011(15)
C5_2 0.0462(19) 0.0454(18) 0.0362(16) 0.0013(13) 0.0139(14) -0.0111(15)
C6_2 0.0370(16) 0.0326(14) 0.0344(15) -0.0004(12) 0.0063(12) -0.0064(12)
C7_2 0.0326(15) 0.0328(14) 0.0332(14) 0.0014(11) 0.0075(11) 0.0104(11)
C8_2 0.0349(16) 0.0349(15) 0.0414(16) 0.0000(12) 0.0064(13) 0.0094(12)
C9_2 0.0432(18) 0.0326(15) 0.056(2) 0.0045(14) 0.0097(15) 0.0081(13)
C10_2 0.052(2) 0.0425(18) 0.053(2) 0.0184(16) 0.0149(16) 0.0198(16)
C11_2 0.0475(19) 0.0468(18) 0.0367(16) 0.0095(14) 0.0054(14) 0.0183(15)
C12_2 0.0327(15) 0.0375(15) 0.0354(15) 0.0016(12) 0.0040(12) 0.0115(12)
C13_2 0.057(2) 0.0413(18) 0.0431(18) -0.0073(14) 0.0036(16) 0.0013(16)
C14_2 0.091(4) 0.059(3) 0.071(3) 0.033(2) 0.024(3) 0.015(2)
C15_2 0.0378(17) 0.0457(18) 0.0394(16) -0.0026(14) -0.0023(13) 0.0072(14)
C16_2 0.0503(19) 0.0355(16) 0.0345(15) 0.0080(12) 0.0127(14) -0.0059(14)
C17_2 0.058(2) 0.0351(16) 0.0390(16) 0.0048(13) 0.0250(15) -0.0078(15)
C18_2 0.078(3) 0.0326(16) 0.0474(19) 0.0071(14) 0.0298(19) -0.0002(17)
C19_2 0.089(3) 0.045(2) 0.0443(19) 0.0160(16) 0.027(2) 0.019(2)
C20_2 0.077(3) 0.058(2) 0.0413(19) 0.0115(17) 0.0061(19) 0.017(2)
C21_2 0.068(3) 0.0438(19) 0.0384(17) 0.0080(14) 0.0054(16) 0.0006(17)
C22_2 0.054(2) 0.047(2) 0.052(2) -0.0061(16) 0.0151(17) -0.0142(17)
C23_2 0.130(5) 0.062(3) 0.062(3) 0.020(2) 0.031(3) 0.041(3)
C24_2 0.074(3) 0.056(2) 0.060(3) -0.006(2) -0.014(2) 0.002(2)
C25_2 0.0441(17) 0.0278(13) 0.0309(14) 0.0023(11) 0.0093(12) 0.0063(12)
C26_2 0.056(2) 0.0377(17) 0.0406(17) -0.0008(13) 0.0132(15) -0.0039(15)
C27_2 0.099(4) 0.0310(17) 0.051(2) -0.0012(15) 0.029(2) -0.0050(19)
C28_2 0.115(4) 0.0345(18) 0.047(2) 0.0104(15) 0.026(2) 0.028(2)
C29_2 0.077(3) 0.055(2) 0.0415(19) 0.0076(16) 0.0111(18) 0.034(2)
C30_2 0.0487(19) 0.0385(16) 0.0372(16) 0.0016(13) 0.0044(14) 0.0123(14)
C31_2 0.0310(15) 0.0310(14) 0.0469(17) 0.0014(12) 0.0116(13) 0.0003(11)
C32_2 0.050(2) 0.074(3) 0.045(2) -0.0014(18) 0.0047(17) 0.009(2)
C33_2 0.046(2) 0.090(3) 0.071(3) 0.012(3) -0.006(2) 0.014(2)
C34_2 0.0321(19) 0.067(3) 0.108(4) -0.010(3) 0.011(2) 0.0115(18)
C35_2 0.038(2) 0.106(4) 0.094(4) -0.052(3) 0.009(2) 0.011(2)
C36_2 0.0337(18) 0.081(3) 0.058(2) -0.024(2) 0.0038(16) 0.0061(18)
Te1_3 0.02748(10) 0.05542(13) 0.03622(10) 0.00674(9) 0.00465(7) -0.00272(8)
Te2_3 0.03021(10) 0.02780(9) 0.06503(14) 0.00182(9) 0.01444(9) 0.00047(7)
As1_3 0.02317(14) 0.02921(14) 0.03407(15) 0.00054(12) 0.00558(11) 0.00282(11)
C1_3 0.0286(14) 0.0275(13) 0.0319(13) 0.0016(10) 0.0092(11) 0.0030(10)
C2_3 0.0279(14) 0.0323(13) 0.0295(13) 0.0013(11) 0.0047(11) 0.0058(11)
C3_3 0.0307(15) 0.0469(17) 0.0393(16) -0.0038(13) 0.0079(12) 0.0096(13)
C4_3 0.0414(18) 0.0443(18) 0.0486(19) -0.0094(14) 0.0128(15) 0.0100(14)
C5_3 0.0424(18) 0.0376(16) 0.0470(18) -0.0099(14) 0.0109(15) -0.0001(14)
C6_3 0.0298(15) 0.0326(14) 0.0392(15) -0.0008(12) 0.0079(12) -0.0010(11)
C7_3 0.0220(12) 0.0373(14) 0.0303(13) 0.0022(11) 0.0047(10) 0.0064(11)
C8_3 0.0247(13) 0.0386(15) 0.0323(14) 0.0015(11) 0.0046(11) 0.0087(11)
C9_3 0.0297(15) 0.0544(19) 0.0308(14) -0.0030(13) -0.0007(11) 0.0083(13)
C10_3 0.0248(14) 0.0482(18) 0.0516(19) -0.0111(15) 0.0025(13) 0.0003(13)
C11_3 0.0297(15) 0.0401(16) 0.0549(19) 0.0053(14) 0.0119(14) -0.0022(13)
C12_3 0.0261(14) 0.0418(16) 0.0393(16) 0.0033(13) 0.0092(12) 0.0036(12)
C13_3 0.0402(17) 0.0490(18) 0.0369(16) 0.0125(14) 0.0064(13) 0.0104(14)
C14_3 0.044(2) 0.064(3) 0.073(3) -0.022(2) 0.0040(19) -0.0105(19)
C15_3 0.050(2) 0.067(2) 0.0394(18) 0.0160(16) 0.0138(15) -0.0023(18)
C16_3 0.0323(16) 0.0364(15) 0.0448(17) -0.0129(13) 0.0059(13) -0.0040(12)
C17_3 0.0437(19) 0.0324(15) 0.057(2) -0.0103(14) 0.0165(16) -0.0046(13)
C18_3 0.044(2) 0.050(2) 0.067(2) -0.0179(18) 0.0257(19) -0.0161(16)
C19_3 0.0336(18) 0.071(3) 0.055(2) -0.0260(19) 0.0070(16) -0.0090(17)
C20_3 0.0362(19) 0.082(3) 0.0418(18) -0.0123(18) 0.0007(15) -0.0008(18)
C21_3 0.0350(17) 0.062(2) 0.0379(16) -0.0079(15) 0.0059(13) 0.0001(15)
C22_3 0.069(3) 0.0370(18) 0.082(3) 0.0109(18) 0.030(2) 0.0021(18)
C23_3 0.033(2) 0.115(4) 0.085(3) -0.021(3) 0.007(2) -0.013(2)
C24_3 0.047(2) 0.093(3) 0.055(2) 0.020(2) 0.0126(18) 0.009(2)
C25_3 0.0260(14) 0.0479(17) 0.0335(14) 0.0053(12) 0.0084(11) 0.0024(12)
C26_3 0.0398(18) 0.0499(19) 0.0425(17) 0.0105(14) 0.0095(14) -0.0028(15)
C27_3 0.046(2) 0.063(2) 0.048(2) 0.0071(17) 0.0172(16) -0.0132(17)
C28_3 0.0286(17) 0.095(3) 0.047(2) 0.001(2) 0.0082(15) -0.0096(19)
C29_3 0.0332(18) 0.087(3) 0.046(2) 0.0086(19) 0.0049(15) 0.0132(19)
C30_3 0.0335(17) 0.057(2) 0.0429(17) 0.0121(15) 0.0088(13) 0.0071(15)
C31_3 0.0394(17) 0.0259(13) 0.0533(19) 0.0055(13) 0.0150(14) 0.0035(12)
C32_3 0.068(3) 0.080(3) 0.054(2) 0.004(2) 0.008(2) 0.031(2)
C33_3 0.078(4) 0.088(4) 0.087(4) 0.010(3) -0.005(3) 0.042(3)
C34_3 0.060(3) 0.055(3) 0.154(6) 0.036(3) 0.046(3) 0.033(2)
C35_3 0.115(5) 0.097(4) 0.126(5) 0.059(4) 0.089(4) 0.067(4)
C36_3 0.083(3) 0.070(3) 0.075(3) 0.035(2) 0.049(3) 0.040(3)
Te1_4 0.03006(10) 0.06373(14) 0.03435(10) 0.00266(9) 0.00669(8) 0.00500(9)
Te2_4 0.03524(11) 0.02923(10) 0.07755(16) -0.00548(10) 0.01480(10) 0.00192(8)
As1_4 0.02736(15) 0.02898(15) 0.03858(16) -0.00032(12) 0.00865(12) 0.00423(12)
C1_4 0.0305(14) 0.0268(12) 0.0304(13) 0.0042(10) 0.0098(11) 0.0022(10)
C2_4 0.0311(14) 0.0290(13) 0.0316(13) 0.0049(11) 0.0103(11) 0.0032(11)
C3_4 0.0342(16) 0.0435(17) 0.0394(16) 0.0028(13) 0.0101(13) 0.0098(13)
C4_4 0.055(2) 0.0353(16) 0.0415(17) 0.0005(13) 0.0162(15) 0.0152(15)
C5_4 0.0467(18) 0.0279(13) 0.0382(15) -0.0013(11) 0.0082(13) 0.0020(12)
C6_4 0.0341(15) 0.0268(13) 0.0357(14) 0.0050(11) 0.0087(12) -0.0010(11)
C7_4 0.0247(13) 0.0350(14) 0.0362(14) 0.0014(11) 0.0096(11) 0.0049(11)
C8_4 0.0277(14) 0.0386(15) 0.0347(14) 0.0049(12) 0.0086(11) 0.0075(12)
C9_4 0.0331(16) 0.0535(19) 0.0334(15) 0.0001(13) 0.0048(12) 0.0072(14)
C10_4 0.0319(16) 0.0460(18) 0.0496(19) -0.0052(15) 0.0072(14) 0.0011(13)
C11_4 0.0343(16) 0.0382(16) 0.0487(18) 0.0042(14) 0.0123(14) -0.0015(13)
C12_4 0.0304(14) 0.0385(15) 0.0377(15) 0.0050(12) 0.0115(12) 0.0032(12)
C13_4 0.0385(17) 0.0512(19) 0.0406(17) 0.0147(14) 0.0106(13) 0.0077(14)
C14_4 0.048(2) 0.064(3) 0.066(3) -0.012(2) 0.0017(19) -0.0142(19)
C15_4 0.050(2) 0.058(2) 0.0395(17) 0.0126(15) 0.0136(15) -0.0040(17)
C16_4 0.0361(16) 0.0337(14) 0.0376(15) -0.0041(12) 0.0064(12) -0.0020(12)
C17_4 0.0426(18) 0.0353(15) 0.0404(16) -0.0067(13) 0.0089(14) -0.0046(13)
C18_4 0.0433(19) 0.055(2) 0.0458(19) -0.0111(16) 0.0166(15) -0.0153(16)
C19_4 0.0354(18) 0.079(3) 0.0435(19) -0.0157(18) 0.0050(15) -0.0048(18)
C20_4 0.0366(19) 0.078(3) 0.0448(19) 0.0031(18) 0.0026(15) 0.0084(18)
C21_4 0.0400(18) 0.057(2) 0.0433(18) 0.0061(15) 0.0061(14) 0.0049(16)
C22_4 0.060(2) 0.0361(17) 0.054(2) 0.0087(15) 0.0181(18) -0.0028(16)
C23_4 0.036(2) 0.128(5) 0.062(3) -0.018(3) 0.0086(19) -0.003(2)
C24_4 0.050(2) 0.084(3) 0.074(3) 0.042(2) 0.019(2) 0.019(2)
C25_4 0.0273(14) 0.0480(17) 0.0313(14) 0.0032(12) 0.0102(11) 0.0057(12)
C26_4 0.049(2) 0.0474(18) 0.0380(16) 0.0058(14) 0.0157(14) 0.0013(15)
C27_4 0.059(2) 0.059(2) 0.049(2) -0.0025(17) 0.0268(18) -0.0150(19)
C28_4 0.0337(18) 0.088(3) 0.0455(19) -0.0063(19) 0.0130(15) -0.0052(19)
C29_4 0.0350(18) 0.085(3) 0.0390(17) 0.0042(18) 0.0078(14) 0.0171(18)
C30_4 0.0349(16) 0.0536(19) 0.0379(16) 0.0087(14) 0.0121(13) 0.0103(14)
C31_4 0.0362(16) 0.0249(13) 0.0488(17) 0.0033(12) 0.0065(13) 0.0046(11)
C32_4 0.0352(17) 0.0491(19) 0.0461(18) 0.0071(15) 0.0098(14) 0.0024(14)
C33_4 0.051(2) 0.057(2) 0.068(3) -0.0033(19) 0.027(2) 0.0037(18)
C34_4 0.039(2) 0.0419(19) 0.108(4) 0.015(2) 0.015(2) 0.0153(16)
C35_4 0.072(3) 0.083(4) 0.091(4) 0.012(3) -0.024(3) 0.036(3)
C36_4 0.081(3) 0.085(3) 0.051(2) -0.007(2) -0.010(2) 0.038(3)

loop_
_atom_type_symbol
_atom_type_description
_atom_type_scat_dispersion_real
_atom_type_scat_dispersion_imag
_atom_type_scat_source
C C 0.0181 0.0091 'International Tables Vol C Tables 4.2.6.8 and 6.1.1.4'
H H 0.0000 0.0000 'International Tables Vol C Tables 4.2.6.8 and 6.1.1.4'
As As -0.9300 1.0051 'International Tables Vol C Tables 4.2.6.8 and 6.1.1.4'
Te Te -0.1759 6.3531 'International Tables Vol C Tables 4.2.6.8 and 6.1.1.4'

loop_
_geom_angle_atom_site_label_1
_geom_angle_atom_site_label_2
_geom_angle_atom_site_label_3
_geom_angle
_geom_angle_site_symmetry_1
_geom_angle_site_symmetry_3
_geom_angle_publ_flag
C25_1 Te1_1 As1_1 94.18(9) . . ?
C31_1 Te2_1 As1_1 89.05(9) . . ?
C1_1 As1_1 Te2_1 106.74(9) . . ?
C1_1 As1_1 Te1_1 104.32(9) . . ?
Te2_1 As1_1 Te1_1 97.752(14) . . ?
C2_1 C1_1 C6_1 119.1(3) . . ?
C2_1 C1_1 As1_1 128.9(2) . . ?
C6_1 C1_1 As1_1 111.9(2) . . ?
C3_1 C2_1 C1_1 119.6(3) . . ?
C3_1 C2_1 C7_1 115.9(3) . . ?
C1_1 C2_1 C7_1 124.5(3) . . ?
C4_1 C3_1 C2_1 121.3(3) . . ?
C4_1 C3_1 H3_1 119.3 . . ?
C2_1 C3_1 H3_1 119.3 . . ?
C5_1 C4_1 C3_1 119.2(3) . . ?
C5_1 C4_1 H4_1 120.4 . . ?
C3_1 C4_1 H4_1 120.4 . . ?
C4_1 C5_1 C6_1 121.5(3) . . ?
C4_1 C5_1 H5_1 119.3 . . ?
C6_1 C5_1 H5_1 119.3 . . ?
C5_1 C6_1 C1_1 119.3(3) . . ?
C5_1 C6_1 C16_1 118.3(3) . . ?
C1_1 C6_1 C16_1 122.3(3) . . ?
C12_1 C7_1 C8_1 120.3(3) . . ?
C12_1 C7_1 C2_1 118.9(3) . . ?
C8_1 C7_1 C2_1 120.6(3) . . ?
C9_1 C8_1 C7_1 118.7(3) . . ?
C9_1 C8_1 C13_1 120.0(3) . . ?
C7_1 C8_1 C13_1 121.2(3) . . ?
C10_1 C9_1 C8_1 121.7(3) . . ?
C10_1 C9_1 H9_1 119.1 . . ?
C8_1 C9_1 H9_1 119.1 . . ?
C11_1 C10_1 C9_1 118.4(3) . . ?
C11_1 C10_1 C14_1 120.0(4) . . ?
C9_1 C10_1 C14_1 121.5(4) . . ?
C10_1 C11_1 C12_1 121.9(3) . . ?
C10_1 C11_1 H11_1 119.0 . . ?
C12_1 C11_1 H11_1 119.0 . . ?
C11_1 C12_1 C7_1 118.6(3) . . ?
C11_1 C12_1 C15_1 120.2(3) . . ?
C7_1 C12_1 C15_1 121.2(3) . . ?
C8_1 C13_1 H13A_1 109.5 . . ?
C8_1 C13_1 H13B_1 109.5 . . ?
H13A_1 C13_1 H13B_1 109.5 . . ?
C8_1 C13_1 H13C_1 109.5 . . ?
H13A_1 C13_1 H13C_1 109.5 . . ?
H13B_1 C13_1 H13C_1 109.5 . . ?
C10_1 C14_1 H14A_1 109.5 . . ?
C10_1 C14_1 H14B_1 109.5 . . ?
H14A_1 C14_1 H14B_1 109.5 . . ?
C10_1 C14_1 H14C_1 109.5 . . ?
H14A_1 C14_1 H14C_1 109.5 . . ?
H14B_1 C14_1 H14C_1 109.5 . . ?
C12_1 C15_1 H15A_1 109.5 . . ?
C12_1 C15_1 H15B_1 109.5 . . ?
H15A_1 C15_1 H15B_1 109.5 . . ?
C12_1 C15_1 H15C_1 109.5 . . ?
H15A_1 C15_1 H15C_1 109.5 . . ?
H15B_1 C15_1 H15C_1 109.5 . . ?
C21_1 C16_1 C17_1 119.6(4) . . ?
C21_1 C16_1 C6_1 120.4(3) . . ?
C17_1 C16_1 C6_1 119.9(4) . . ?
C18_1 C17_1 C16_1 118.7(4) . . ?
C18_1 C17_1 C22_1 119.9(4) . . ?
C16_1 C17_1 C22_1 121.4(4) . . ?
C19_1 C18_1 C17_1 122.1(4) . . ?
C19_1 C18_1 H18_1 119.0 . . ?
C17_1 C18_1 H18_1 119.0 . . ?
C18_1 C19_1 C20_1 118.1(4) . . ?
C18_1 C19_1 C23_1 121.3(5) . . ?
C20_1 C19_1 C23_1 120.6(5) . . ?
C19_1 C20_1 C21_1 121.8(5) . . ?
C19_1 C20_1 H20_1 119.1 . . ?
C21_1 C20_1 H20_1 119.1 . . ?
C20_1 C21_1 C16_1 119.5(4) . . ?
C20_1 C21_1 C24_1 119.9(4) . . ?
C16_1 C21_1 C24_1 120.6(4) . . ?
C17_1 C22_1 H22A_1 109.5 . . ?
C17_1 C22_1 H22B_1 109.5 . . ?
H22A_1 C22_1 H22B_1 109.5 . . ?
C17_1 C22_1 H22C_1 109.5 . . ?
H22A_1 C22_1 H22C_1 109.5 . . ?
H22B_1 C22_1 H22C_1 109.5 . . ?
C19_1 C23_1 H23A_1 109.5 . . ?
C19_1 C23_1 H23B_1 109.5 . . ?
H23A_1 C23_1 H23B_1 109.5 . . ?
C19_1 C23_1 H23C_1 109.5 . . ?
H23A_1 C23_1 H23C_1 109.5 . . ?
H23B_1 C23_1 H23C_1 109.5 . . ?
C21_1 C24_1 H24A_1 109.5 . . ?
C21_1 C24_1 H24B_1 109.5 . . ?
H24A_1 C24_1 H24B_1 109.5 . . ?
C21_1 C24_1 H24C_1 109.5 . . ?
H24A_1 C24_1 H24C_1 109.5 . . ?
H24B_1 C24_1 H24C_1 109.5 . . ?
C30_1 C25_1 C26_1 119.7(3) . . ?
C30_1 C25_1 Te1_1 121.7(3) . . ?
C26_1 C25_1 Te1_1 118.5(3) . . ?
C27_1 C26_1 C25_1 119.6(4) . . ?
C27_1 C26_1 H26_1 120.2 . . ?
C25_1 C26_1 H26_1 120.2 . . ?
C26_1 C27_1 C28_1 120.3(4) . . ?
C26_1 C27_1 H27_1 119.8 . . ?
C28_1 C27_1 H27_1 119.8 . . ?
C29_1 C28_1 C27_1 120.2(4) . . ?
C29_1 C28_1 H28_1 119.9 . . ?
C27_1 C28_1 H28_1 119.9 . . ?
C28_1 C29_1 C30_1 120.4(4) . . ?
C28_1 C29_1 H29_1 119.8 . . ?
C30_1 C29_1 H29_1 119.8 . . ?
C25_1 C30_1 C29_1 119.6(4) . . ?
C25_1 C30_1 H30_1 120.2 . . ?
C29_1 C30_1 H30_1 120.2 . . ?
C32_1 C31_1 C36_1 119.0(4) . . ?
C32_1 C31_1 Te2_1 120.7(3) . . ?
C36_1 C31_1 Te2_1 120.1(3) . . ?
C31_1 C32_1 C33_1 120.8(5) . . ?
C31_1 C32_1 H32_1 119.6 . . ?
C33_1 C32_1 H32_1 119.6 . . ?
C34_1 C33_1 C32_1 120.5(5) . . ?
C34_1 C33_1 H33_1 119.7 . . ?
C32_1 C33_1 H33_1 119.7 . . ?
C33_1 C34_1 C35_1 119.3(4) . . ?
C33_1 C34_1 H34_1 120.4 . . ?
C35_1 C34_1 H34_1 120.4 . . ?
C36_1 C35_1 C34_1 119.9(4) . . ?
C36_1 C35_1 H35_1 120.1 . . ?
C34_1 C35_1 H35_1 120.1 . . ?
C35_1 C36_1 C31_1 120.4(4) . . ?
C35_1 C36_1 H36_1 119.8 . . ?
C31_1 C36_1 H36_1 119.8 . . ?
C25_2 Te1_2 As1_2 95.74(8) . . ?
C31_2 Te2_2 As1_2 88.15(9) . . ?
C1_2 As1_2 Te2_2 106.31(9) . . ?
C1_2 As1_2 Te1_2 104.97(8) . . ?
Te2_2 As1_2 Te1_2 96.779(13) . . ?
C2_2 C1_2 C6_2 119.2(3) . . ?
C2_2 C1_2 As1_2 128.5(2) . . ?
C6_2 C1_2 As1_2 112.1(2) . . ?
C1_2 C2_2 C3_2 119.2(3) . . ?
C1_2 C2_2 C7_2 124.6(3) . . ?
C3_2 C2_2 C7_2 116.2(3) . . ?
C4_2 C3_2 C2_2 121.6(3) . . ?
C4_2 C3_2 H3_2 119.2 . . ?
C2_2 C3_2 H3_2 119.2 . . ?
C3_2 C4_2 C5_2 119.3(3) . . ?
C3_2 C4_2 H4_2 120.4 . . ?
C5_2 C4_2 H4_2 120.4 . . ?
C4_2 C5_2 C6_2 121.2(3) . . ?
C4_2 C5_2 H5_2 119.4 . . ?
C6_2 C5_2 H5_2 119.4 . . ?
C5_2 C6_2 C1_2 119.5(3) . . ?
C5_2 C6_2 C16_2 118.6(3) . . ?
C1_2 C6_2 C16_2 121.9(3) . . ?
C8_2 C7_2 C12_2 120.3(3) . . ?
C8_2 C7_2 C2_2 118.9(3) . . ?
C12_2 C7_2 C2_2 120.6(3) . . ?
C9_2 C8_2 C7_2 118.5(3) . . ?
C9_2 C8_2 C13_2 120.3(3) . . ?
C7_2 C8_2 C13_2 121.1(3) . . ?
C10_2 C9_2 C8_2 122.0(3) . . ?
C10_2 C9_2 H9_2 119.0 . . ?
C8_2 C9_2 H9_2 119.0 . . ?
C11_2 C10_2 C9_2 118.6(3) . . ?
C11_2 C10_2 C14_2 120.6(4) . . ?
C9_2 C10_2 C14_2 120.7(4) . . ?
C10_2 C11_2 C12_2 121.5(3) . . ?
C10_2 C11_2 H11_2 119.2 . . ?
C12_2 C11_2 H11_2 119.2 . . ?
C11_2 C12_2 C7_2 118.8(3) . . ?
C11_2 C12_2 C15_2 119.6(3) . . ?
C7_2 C12_2 C15_2 121.6(3) . . ?
C8_2 C13_2 H13A_2 109.5 . . ?
C8_2 C13_2 H13B_2 109.5 . . ?
H13A_2 C13_2 H13B_2 109.5 . . ?
C8_2 C13_2 H13C_2 109.5 . . ?
H13A_2 C13_2 H13C_2 109.5 . . ?
H13B_2 C13_2 H13C_2 109.5 . . ?
C10_2 C14_2 H14A_2 109.5 . . ?
C10_2 C14_2 H14B_2 109.5 . . ?
H14A_2 C14_2 H14B_2 109.5 . . ?
C10_2 C14_2 H14C_2 109.5 . . ?
H14A_2 C14_2 H14C_2 109.5 . . ?
H14B_2 C14_2 H14C_2 109.5 . . ?
C12_2 C15_2 H15A_2 109.5 . . ?
C12_2 C15_2 H15B_2 109.5 . . ?
H15A_2 C15_2 H15B_2 109.5 . . ?
C12_2 C15_2 H15C_2 109.5 . . ?
H15A_2 C15_2 H15C_2 109.5 . . ?
H15B_2 C15_2 H15C_2 109.5 . . ?
C21_2 C16_2 C17_2 119.7(3) . . ?
C21_2 C16_2 C6_2 120.8(3) . . ?
C17_2 C16_2 C6_2 119.5(3) . . ?
C18_2 C17_2 C16_2 118.4(4) . . ?
C18_2 C17_2 C22_2 120.2(3) . . ?
C16_2 C17_2 C22_2 121.4(4) . . ?
C19_2 C18_2 C17_2 122.1(4) . . ?
C19_2 C18_2 H18_2 118.9 . . ?
C17_2 C18_2 H18_2 118.9 . . ?
C18_2 C19_2 C20_2 118.2(4) . . ?
C18_2 C19_2 C23_2 120.9(4) . . ?
C20_2 C19_2 C23_2 120.9(5) . . ?
C19_2 C20_2 C21_2 122.0(4) . . ?
C19_2 C20_2 H20_2 119.0 . . ?
C21_2 C20_2 H20_2 119.0 . . ?
C20_2 C21_2 C16_2 119.4(4) . . ?
C20_2 C21_2 C24_2 120.4(4) . . ?
C16_2 C21_2 C24_2 120.2(4) . . ?
C17_2 C22_2 H22A_2 109.5 . . ?
C17_2 C22_2 H22B_2 109.5 . . ?
H22A_2 C22_2 H22B_2 109.5 . . ?
C17_2 C22_2 H22C_2 109.5 . . ?
H22A_2 C22_2 H22C_2 109.5 . . ?
H22B_2 C22_2 H22C_2 109.5 . . ?
C19_2 C23_2 H23A_2 109.5 . . ?
C19_2 C23_2 H23B_2 109.5 . . ?
H23A_2 C23_2 H23B_2 109.5 . . ?
C19_2 C23_2 H23C_2 109.5 . . ?
H23A_2 C23_2 H23C_2 109.5 . . ?
H23B_2 C23_2 H23C_2 109.5 . . ?
C21_2 C24_2 H24A_2 109.5 . . ?
C21_2 C24_2 H24B_2 109.5 . . ?
H24A_2 C24_2 H24B_2 109.5 . . ?
C21_2 C24_2 H24C_2 109.5 . . ?
H24A_2 C24_2 H24C_2 109.5 . . ?
H24B_2 C24_2 H24C_2 109.5 . . ?
C30_2 C25_2 C26_2 119.8(3) . . ?
C30_2 C25_2 Te1_2 121.4(2) . . ?
C26_2 C25_2 Te1_2 118.8(3) . . ?
C27_2 C26_2 C25_2 119.7(4) . . ?
C27_2 C26_2 H26_2 120.1 . . ?
C25_2 C26_2 H26_2 120.1 . . ?
C28_2 C27_2 C26_2 120.6(4) . . ?
C28_2 C27_2 H27_2 119.7 . . ?
C26_2 C27_2 H27_2 119.7 . . ?
C27_2 C28_2 C29_2 120.4(4) . . ?
C27_2 C28_2 H28_2 119.8 . . ?
C29_2 C28_2 H28_2 119.8 . . ?
C28_2 C29_2 C30_2 119.9(4) . . ?
C28_2 C29_2 H29_2 120.0 . . ?
C30_2 C29_2 H29_2 120.0 . . ?
C29_2 C30_2 C25_2 119.6(4) . . ?
C29_2 C30_2 H30_2 120.2 . . ?
C25_2 C30_2 H30_2 120.2 . . ?
C32_2 C31_2 C36_2 119.2(4) . . ?
C32_2 C31_2 Te2_2 121.1(3) . . ?
C36_2 C31_2 Te2_2 119.6(3) . . ?
C31_2 C32_2 C33_2 120.7(4) . . ?
C31_2 C32_2 H32_2 119.7 . . ?
C33_2 C32_2 H32_2 119.7 . . ?
C34_2 C33_2 C32_2 120.4(4) . . ?
C34_2 C33_2 H33_2 119.8 . . ?
C32_2 C33_2 H33_2 119.8 . . ?
C33_2 C34_2 C35_2 119.3(4) . . ?
C33_2 C34_2 H34_2 120.3 . . ?
C35_2 C34_2 H34_2 120.3 . . ?
C36_2 C35_2 C34_2 120.3(4) . . ?
C36_2 C35_2 H35_2 119.8 . . ?
C34_2 C35_2 H35_2 119.8 . . ?
C31_2 C36_2 C35_2 120.0(4) . . ?
C31_2 C36_2 H36_2 120.0 . . ?
C35_2 C36_2 H36_2 120.0 . . ?
C25_3 Te1_3 As1_3 95.58(8) . . ?
C31_3 Te2_3 As1_3 88.78(9) . . ?
C1_3 As1_3 Te2_3 106.52(8) . . ?
C1_3 As1_3 Te1_3 104.61(8) . . ?
Te2_3 As1_3 Te1_3 97.345(13) . . ?
C2_3 C1_3 C6_3 119.3(3) . . ?
C2_3 C1_3 As1_3 128.5(2) . . ?
C6_3 C1_3 As1_3 112.1(2) . . ?
C3_3 C2_3 C1_3 119.1(3) . . ?
C3_3 C2_3 C7_3 116.2(3) . . ?
C1_3 C2_3 C7_3 124.7(3) . . ?
C4_3 C3_3 C2_3 121.5(3) . . ?
C4_3 C3_3 H3_3 119.2 . . ?
C2_3 C3_3 H3_3 119.2 . . ?
C5_3 C4_3 C3_3 119.3(3) . . ?
C5_3 C4_3 H4_3 120.4 . . ?
C3_3 C4_3 H4_3 120.4 . . ?
C4_3 C5_3 C6_3 120.9(3) . . ?
C4_3 C5_3 H5_3 119.5 . . ?
C6_3 C5_3 H5_3 119.5 . . ?
C5_3 C6_3 C1_3 120.0(3) . . ?
C5_3 C6_3 C16_3 118.6(3) . . ?
C1_3 C6_3 C16_3 121.4(3) . . ?
C12_3 C7_3 C8_3 120.6(3) . . ?
C12_3 C7_3 C2_3 118.9(3) . . ?
C8_3 C7_3 C2_3 120.3(3) . . ?
C9_3 C8_3 C7_3 118.5(3) . . ?
C9_3 C8_3 C13_3 120.0(3) . . ?
C7_3 C8_3 C13_3 121.5(3) . . ?
C10_3 C9_3 C8_3 121.9(3) . . ?
C10_3 C9_3 H9_3 119.0 . . ?
C8_3 C9_3 H9_3 119.0 . . ?
C9_3 C10_3 C11_3 118.5(3) . . ?
C9_3 C10_3 C14_3 121.1(4) . . ?
C11_3 C10_3 C14_3 120.3(4) . . ?
C10_3 C11_3 C12_3 121.6(3) . . ?
C10_3 C11_3 H11_3 119.2 . . ?
C12_3 C11_3 H11_3 119.2 . . ?
C7_3 C12_3 C11_3 118.6(3) . . ?
C7_3 C12_3 C15_3 121.8(3) . . ?
C11_3 C12_3 C15_3 119.5(3) . . ?
C8_3 C13_3 H13A_3 109.5 . . ?
C8_3 C13_3 H13B_3 109.5 . . ?
H13A_3 C13_3 H13B_3 109.5 . . ?
C8_3 C13_3 H13C_3 109.5 . . ?
H13A_3 C13_3 H13C_3 109.5 . . ?
H13B_3 C13_3 H13C_3 109.5 . . ?
C10_3 C14_3 H14A_3 109.5 . . ?
C10_3 C14_3 H14B_3 109.5 . . ?
H14A_3 C14_3 H14B_3 109.5 . . ?
C10_3 C14_3 H14C_3 109.5 . . ?
H14A_3 C14_3 H14C_3 109.5 . . ?
H14B_3 C14_3 H14C_3 109.5 . . ?
C12_3 C15_3 H15A_3 109.5 . . ?
C12_3 C15_3 H15B_3 109.5 . . ?
H15A_3 C15_3 H15B_3 109.5 . . ?
C12_3 C15_3 H15C_3 109.5 . . ?
H15A_3 C15_3 H15C_3 109.5 . . ?
H15B_3 C15_3 H15C_3 109.5 . . ?
C17_3 C16_3 C21_3 120.1(3) . . ?
C17_3 C16_3 C6_3 120.3(3) . . ?
C21_3 C16_3 C6_3 119.5(3) . . ?
C16_3 C17_3 C18_3 119.3(4) . . ?
C16_3 C17_3 C22_3 121.2(4) . . ?
C18_3 C17_3 C22_3 119.5(4) . . ?
C19_3 C18_3 C17_3 121.1(4) . . ?
C19_3 C18_3 H18_3 119.4 . . ?
C17_3 C18_3 H18_3 119.4 . . ?
C20_3 C19_3 C18_3 118.1(4) . . ?
C20_3 C19_3 C23_3 121.5(5) . . ?
C18_3 C19_3 C23_3 120.4(5) . . ?
C19_3 C20_3 C21_3 122.6(4) . . ?
C19_3 C20_3 H20_3 118.7 . . ?
C21_3 C20_3 H20_3 118.7 . . ?
C20_3 C21_3 C16_3 118.5(4) . . ?
C20_3 C21_3 C24_3 119.9(4) . . ?
C16_3 C21_3 C24_3 121.6(3) . . ?
C17_3 C22_3 H22A_3 109.5 . . ?
C17_3 C22_3 H22B_3 109.5 . . ?
H22A_3 C22_3 H22B_3 109.5 . . ?
C17_3 C22_3 H22C_3 109.5 . . ?
H22A_3 C22_3 H22C_3 109.5 . . ?
H22B_3 C22_3 H22C_3 109.5 . . ?
C19_3 C23_3 H23A_3 109.5 . . ?
C19_3 C23_3 H23B_3 109.5 . . ?
H23A_3 C23_3 H23B_3 109.5 . . ?
C19_3 C23_3 H23C_3 109.5 . . ?
H23A_3 C23_3 H23C_3 109.5 . . ?
H23B_3 C23_3 H23C_3 109.5 . . ?
C21_3 C24_3 H24A_3 109.5 . . ?
C21_3 C24_3 H24B_3 109.5 . . ?
H24A_3 C24_3 H24B_3 109.5 . . ?
C21_3 C24_3 H24C_3 109.5 . . ?
H24A_3 C24_3 H24C_3 109.5 . . ?
H24B_3 C24_3 H24C_3 109.5 . . ?
C26_3 C25_3 C30_3 119.4(3) . . ?
C26_3 C25_3 Te1_3 118.7(2) . . ?
C30_3 C25_3 Te1_3 121.8(3) . . ?
C27_3 C26_3 C25_3 120.6(4) . . ?
C27_3 C26_3 H26_3 119.7 . . ?
C25_3 C26_3 H26_3 119.7 . . ?
C26_3 C27_3 C28_3 119.7(4) . . ?
C26_3 C27_3 H27_3 120.1 . . ?
C28_3 C27_3 H27_3 120.1 . . ?
C29_3 C28_3 C27_3 120.3(4) . . ?
C29_3 C28_3 H28_3 119.9 . . ?
C27_3 C28_3 H28_3 119.9 . . ?
C28_3 C29_3 C30_3 120.7(4) . . ?
C28_3 C29_3 H29_3 119.7 . . ?
C30_3 C29_3 H29_3 119.7 . . ?
C25_3 C30_3 C29_3 119.3(4) . . ?
C25_3 C30_3 H30_3 120.4 . . ?
C29_3 C30_3 H30_3 120.4 . . ?
C32_3 C31_3 C36_3 119.5(4) . . ?
C32_3 C31_3 Te2_3 120.7(3) . . ?
C36_3 C31_3 Te2_3 119.5(3) . . ?
C31_3 C32_3 C33_3 121.0(5) . . ?
C31_3 C32_3 H32_3 119.5 . . ?
C33_3 C32_3 H32_3 119.5 . . ?
C34_3 C33_3 C32_3 120.4(5) . . ?
C34_3 C33_3 H33_3 119.8 . . ?
C32_3 C33_3 H33_3 119.8 . . ?
C33_3 C34_3 C35_3 118.4(4) . . ?
C33_3 C34_3 H34_3 120.8 . . ?
C35_3 C34_3 H34_3 120.8 . . ?
C36_3 C35_3 C34_3 121.2(5) . . ?
C36_3 C35_3 H35_3 119.4 . . ?
C34_3 C35_3 H35_3 119.4 . . ?
C31_3 C36_3 C35_3 119.3(5) . . ?
C31_3 C36_3 H36_3 120.4 . . ?
C35_3 C36_3 H36_3 120.4 . . ?
C25_4 Te1_4 As1_4 94.14(8) . . ?
C31_4 Te2_4 As1_4 89.17(8) . . ?
C1_4 As1_4 Te1_4 104.36(8) . . ?
C1_4 As1_4 Te2_4 106.67(8) . . ?
Te1_4 As1_4 Te2_4 97.579(14) . . ?
C2_4 C1_4 C6_4 119.2(3) . . ?
C2_4 C1_4 As1_4 128.6(2) . . ?
C6_4 C1_4 As1_4 112.1(2) . . ?
C3_4 C2_4 C1_4 119.0(3) . . ?
C3_4 C2_4 C7_4 116.6(3) . . ?
C1_4 C2_4 C7_4 124.3(3) . . ?
C4_4 C3_4 C2_4 121.6(3) . . ?
C4_4 C3_4 H3_4 119.2 . . ?
C2_4 C3_4 H3_4 119.2 . . ?
C5_4 C4_4 C3_4 119.1(3) . . ?
C5_4 C4_4 H4_4 120.5 . . ?
C3_4 C4_4 H4_4 120.5 . . ?
C4_4 C5_4 C6_4 121.3(3) . . ?
C4_4 C5_4 H5_4 119.3 . . ?
C6_4 C5_4 H5_4 119.3 . . ?
C5_4 C6_4 C1_4 119.7(3) . . ?
C5_4 C6_4 C16_4 117.6(3) . . ?
C1_4 C6_4 C16_4 122.7(3) . . ?
C12_4 C7_4 C8_4 120.3(3) . . ?
C12_4 C7_4 C2_4 118.6(3) . . ?
C8_4 C7_4 C2_4 120.9(3) . . ?
C9_4 C8_4 C7_4 118.6(3) . . ?
C9_4 C8_4 C13_4 119.9(3) . . ?
C7_4 C8_4 C13_4 121.5(3) . . ?
C10_4 C9_4 C8_4 121.8(3) . . ?
C10_4 C9_4 H9_4 119.1 . . ?
C8_4 C9_4 H9_4 119.1 . . ?
C9_4 C10_4 C11_4 118.5(3) . . ?
C9_4 C10_4 C14_4 120.9(4) . . ?
C11_4 C10_4 C14_4 120.5(4) . . ?
C10_4 C11_4 C12_4 122.1(3) . . ?
C10_4 C11_4 H11_4 118.9 . . ?
C12_4 C11_4 H11_4 118.9 . . ?
C11_4 C12_4 C7_4 118.4(3) . . ?
C11_4 C12_4 C15_4 120.3(3) . . ?
C7_4 C12_4 C15_4 121.2(3) . . ?
C8_4 C13_4 H13A_4 109.5 . . ?
C8_4 C13_4 H13B_4 109.5 . . ?
H13A_4 C13_4 H13B_4 109.5 . . ?
C8_4 C13_4 H13C_4 109.5 . . ?
H13A_4 C13_4 H13C_4 109.5 . . ?
H13B_4 C13_4 H13C_4 109.5 . . ?
C10_4 C14_4 H14A_4 109.5 . . ?
C10_4 C14_4 H14B_4 109.5 . . ?
H14A_4 C14_4 H14B_4 109.5 . . ?
C10_4 C14_4 H14C_4 109.5 . . ?
H14A_4 C14_4 H14C_4 109.5 . . ?
H14B_4 C14_4 H14C_4 109.5 . . ?
C12_4 C15_4 H15A_4 109.5 . . ?
C12_4 C15_4 H15B_4 109.5 . . ?
H15A_4 C15_4 H15B_4 109.5 . . ?
C12_4 C15_4 H15C_4 109.5 . . ?
H15A_4 C15_4 H15C_4 109.5 . . ?
H15B_4 C15_4 H15C_4 109.5 . . ?
C17_4 C16_4 C21_4 119.9(3) . . ?
C17_4 C16_4 C6_4 120.0(3) . . ?
C21_4 C16_4 C6_4 120.0(3) . . ?
C16_4 C17_4 C18_4 119.3(4) . . ?
C16_4 C17_4 C22_4 121.1(3) . . ?
C18_4 C17_4 C22_4 119.5(3) . . ?
C19_4 C18_4 C17_4 121.7(4) . . ?
C19_4 C18_4 H18_4 119.1 . . ?
C17_4 C18_4 H18_4 119.1 . . ?
C18_4 C19_4 C20_4 118.1(4) . . ?
C18_4 C19_4 C23_4 120.9(4) . . ?
C20_4 C19_4 C23_4 121.0(5) . . ?
C19_4 C20_4 C21_4 121.7(4) . . ?
C19_4 C20_4 H20_4 119.1 . . ?
C21_4 C20_4 H20_4 119.1 . . ?
C20_4 C21_4 C16_4 119.0(4) . . ?
C20_4 C21_4 C24_4 120.2(4) . . ?
C16_4 C21_4 C24_4 120.8(3) . . ?
C17_4 C22_4 H22A_4 109.5 . . ?
C17_4 C22_4 H22B_4 109.5 . . ?
H22A_4 C22_4 H22B_4 109.5 . . ?
C17_4 C22_4 H22C_4 109.5 . . ?
H22A_4 C22_4 H22C_4 109.5 . . ?
H22B_4 C22_4 H22C_4 109.5 . . ?
C19_4 C23_4 H23A_4 109.5 . . ?
C19_4 C23_4 H23B_4 109.5 . . ?
H23A_4 C23_4 H23B_4 109.5 . . ?
C19_4 C23_4 H23C_4 109.5 . . ?
H23A_4 C23_4 H23C_4 109.5 . . ?
H23B_4 C23_4 H23C_4 109.5 . . ?
C21_4 C24_4 H24A_4 109.5 . . ?
C21_4 C24_4 H24B_4 109.5 . . ?
H24A_4 C24_4 H24B_4 109.5 . . ?
C21_4 C24_4 H24C_4 109.5 . . ?
H24A_4 C24_4 H24C_4 109.5 . . ?
H24B_4 C24_4 H24C_4 109.5 . . ?
C26_4 C25_4 C30_4 119.8(3) . . ?
C26_4 C25_4 Te1_4 119.0(3) . . ?
C30_4 C25_4 Te1_4 121.1(3) . . ?
C25_4 C26_4 C27_4 119.9(4) . . ?
C25_4 C26_4 H26_4 120.1 . . ?
C27_4 C26_4 H26_4 120.1 . . ?
C28_4 C27_4 C26_4 119.6(4) . . ?
C28_4 C27_4 H27_4 120.2 . . ?
C26_4 C27_4 H27_4 120.2 . . ?
C29_4 C28_4 C27_4 120.6(4) . . ?
C29_4 C28_4 H28_4 119.7 . . ?
C27_4 C28_4 H28_4 119.7 . . ?
C28_4 C29_4 C30_4 120.2(4) . . ?
C28_4 C29_4 H29_4 119.9 . . ?
C30_4 C29_4 H29_4 119.9 . . ?
C29_4 C30_4 C25_4 119.8(4) . . ?
C29_4 C30_4 H30_4 120.1 . . ?
C25_4 C30_4 H30_4 120.1 . . ?
C36_4 C31_4 C32_4 118.8(4) . . ?
C36_4 C31_4 Te2_4 121.2(3) . . ?
C32_4 C31_4 Te2_4 119.8(3) . . ?
C31_4 C32_4 C33_4 120.3(4) . . ?
C31_4 C32_4 H32_4 119.9 . . ?
C33_4 C32_4 H32_4 119.9 . . ?
C34_4 C33_4 C32_4 120.5(4) . . ?
C34_4 C33_4 H33_4 119.8 . . ?
C32_4 C33_4 H33_4 119.8 . . ?
C35_4 C34_4 C33_4 119.1(4) . . ?
C35_4 C34_4 H34_4 120.5 . . ?
C33_4 C34_4 H34_4 120.5 . . ?
C34_4 C35_4 C36_4 120.6(4) . . ?
C34_4 C35_4 H35_4 119.7 . . ?
C36_4 C35_4 H35_4 119.7 . . ?
C31_4 C36_4 C35_4 120.6(5) . . ?
C31_4 C36_4 H36_4 119.7 . . ?
C35_4 C36_4 H36_4 119.7 . . ?

loop_
_geom_bond_atom_site_label_1
_geom_bond_atom_site_label_2
_geom_bond_distance
_geom_bond_site_symmetry_2
_geom_bond_publ_flag
Te1_1 C25_1 2.119(3) . ?
Te1_1 As1_1 2.6028(4) . ?
Te2_1 C31_1 2.129(3) . ?
Te2_1 As1_1 2.6013(4) . ?
As1_1 C1_1 1.987(3) . ?
C1_1 C2_1 1.403(4) . ?
C1_1 C6_1 1.413(4) . ?
C2_1 C3_1 1.396(5) . ?
C2_1 C7_1 1.503(4) . ?
C3_1 C4_1 1.382(5) . ?
C3_1 H3_1 0.9500 . ?
C4_1 C5_1 1.376(6) . ?
C4_1 H4_1 0.9500 . ?
C5_1 C6_1 1.395(5) . ?
C5_1 H5_1 0.9500 . ?
C6_1 C16_1 1.492(5) . ?
C7_1 C12_1 1.402(4) . ?
C7_1 C8_1 1.402(4) . ?
C8_1 C9_1 1.392(5) . ?
C8_1 C13_1 1.504(5) . ?
C9_1 C10_1 1.388(5) . ?
C9_1 H9_1 0.9500 . ?
C10_1 C11_1 1.382(5) . ?
C10_1 C14_1 1.514(5) . ?
C11_1 C12_1 1.392(5) . ?
C11_1 H11_1 0.9500 . ?
C12_1 C15_1 1.506(5) . ?
C13_1 H13A_1 0.9800 . ?
C13_1 H13B_1 0.9800 . ?
C13_1 H13C_1 0.9800 . ?
C14_1 H14A_1 0.9800 . ?
C14_1 H14B_1 0.9800 . ?
C14_1 H14C_1 0.9800 . ?
C15_1 H15A_1 0.9800 . ?
C15_1 H15B_1 0.9800 . ?
C15_1 H15C_1 0.9800 . ?
C16_1 C21_1 1.395(6) . ?
C16_1 C17_1 1.409(5) . ?
C17_1 C18_1 1.405(6) . ?
C17_1 C22_1 1.489(7) . ?
C18_1 C19_1 1.377(7) . ?
C18_1 H18_1 0.9500 . ?
C19_1 C20_1 1.390(7) . ?
C19_1 C23_1 1.503(6) . ?
C20_1 C21_1 1.393(6) . ?
C20_1 H20_1 0.9500 . ?
C21_1 C24_1 1.514(6) . ?
C22_1 H22A_1 0.9800 . ?
C22_1 H22B_1 0.9800 . ?
C22_1 H22C_1 0.9800 . ?
C23_1 H23A_1 0.9800 . ?
C23_1 H23B_1 0.9800 . ?
C23_1 H23C_1 0.9800 . ?
C24_1 H24A_1 0.9800 . ?
C24_1 H24B_1 0.9800 . ?
C24_1 H24C_1 0.9800 . ?
C25_1 C30_1 1.388(5) . ?
C25_1 C26_1 1.402(5) . ?
C26_1 C27_1 1.382(6) . ?
C26_1 H26_1 0.9500 . ?
C27_1 C28_1 1.383(7) . ?
C27_1 H27_1 0.9500 . ?
C28_1 C29_1 1.374(7) . ?
C28_1 H28_1 0.9500 . ?
C29_1 C30_1 1.393(5) . ?
C29_1 H29_1 0.9500 . ?
C30_1 H30_1 0.9500 . ?
C31_1 C32_1 1.363(6) . ?
C31_1 C36_1 1.383(5) . ?
C32_1 C33_1 1.389(8) . ?
C32_1 H32_1 0.9500 . ?
C33_1 C34_1 1.356(9) . ?
C33_1 H33_1 0.9500 . ?
C34_1 C35_1 1.394(7) . ?
C34_1 H34_1 0.9500 . ?
C35_1 C36_1 1.383(6) . ?
C35_1 H35_1 0.9500 . ?
C36_1 H36_1 0.9500 . ?
Te1_2 C25_2 2.114(3) . ?
Te1_2 As1_2 2.6081(4) . ?
Te2_2 C31_2 2.123(3) . ?
Te2_2 As1_2 2.6059(4) . ?
As1_2 C1_2 1.991(3) . ?
C1_2 C2_2 1.401(4) . ?
C1_2 C6_2 1.415(4) . ?
C2_2 C3_2 1.402(4) . ?
C2_2 C7_2 1.497(4) . ?
C3_2 C4_2 1.376(5) . ?
C3_2 H3_2 0.9500 . ?
C4_2 C5_2 1.381(6) . ?
C4_2 H4_2 0.9500 . ?
C5_2 C6_2 1.395(5) . ?
C5_2 H5_2 0.9500 . ?
C6_2 C16_2 1.490(5) . ?
C7_2 C8_2 1.405(4) . ?
C7_2 C12_2 1.406(4) . ?
C8_2 C9_2 1.391(5) . ?
C8_2 C13_2 1.505(5) . ?
C9_2 C10_2 1.387(6) . ?
C9_2 H9_2 0.9500 . ?
C10_2 C11_2 1.385(6) . ?
C10_2 C14_2 1.513(5) . ?
C11_2 C12_2 1.396(5) . ?
C11_2 H11_2 0.9500 . ?
C12_2 C15_2 1.505(5) . ?
C13_2 H13A_2 0.9800 . ?
C13_2 H13B_2 0.9800 . ?
C13_2 H13C_2 0.9800 . ?
C14_2 H14A_2 0.9800 . ?
C14_2 H14B_2 0.9800 . ?
C14_2 H14C_2 0.9800 . ?
C15_2 H15A_2 0.9800 . ?
C15_2 H15B_2 0.9800 . ?
C15_2 H15C_2 0.9800 . ?
C16_2 C21_2 1.400(5) . ?
C16_2 C17_2 1.410(5) . ?
C17_2 C18_2 1.402(6) . ?
C17_2 C22_2 1.493(6) . ?
C18_2 C19_2 1.381(7) . ?
C18_2 H18_2 0.9500 . ?
C19_2 C20_2 1.386(6) . ?
C19_2 C23_2 1.503(6) . ?
C20_2 C21_2 1.386(6) . ?
C20_2 H20_2 0.9500 . ?
C21_2 C24_2 1.515(6) . ?
C22_2 H22A_2 0.9800 . ?
C22_2 H22B_2 0.9800 . ?
C22_2 H22C_2 0.9800 . ?
C23_2 H23A_2 0.9800 . ?
C23_2 H23B_2 0.9800 . ?
C23_2 H23C_2 0.9800 . ?
C24_2 H24A_2 0.9800 . ?
C24_2 H24B_2 0.9800 . ?
C24_2 H24C_2 0.9800 . ?
C25_2 C30_2 1.395(5) . ?
C25_2 C26_2 1.398(5) . ?
C26_2 C27_2 1.379(6) . ?
C26_2 H26_2 0.9500 . ?
C27_2 C28_2 1.378(8) . ?
C27_2 H27_2 0.9500 . ?
C28_2 C29_2 1.381(7) . ?
C28_2 H28_2 0.9500 . ?
C29_2 C30_2 1.394(5) . ?
C29_2 H29_2 0.9500 . ?
C30_2 H30_2 0.9500 . ?
C31_2 C32_2 1.373(5) . ?
C31_2 C36_2 1.377(5) . ?
C32_2 C33_2 1.388(7) . ?
C32_2 H32_2 0.9500 . ?
C33_2 C34_2 1.355(7) . ?
C33_2 H33_2 0.9500 . ?
C34_2 C35_2 1.390(7) . ?
C34_2 H34_2 0.9500 . ?
C35_2 C36_2 1.387(6) . ?
C35_2 H35_2 0.9500 . ?
C36_2 H36_2 0.9500 . ?
Te1_3 C25_3 2.116(3) . ?
Te1_3 As1_3 2.6098(4) . ?
Te2_3 C31_3 2.123(3) . ?
Te2_3 As1_3 2.6018(4) . ?
As1_3 C1_3 1.995(3) . ?
C1_3 C2_3 1.405(4) . ?
C1_3 C6_3 1.412(4) . ?
C2_3 C3_3 1.401(4) . ?
C2_3 C7_3 1.499(4) . ?
C3_3 C4_3 1.386(5) . ?
C3_3 H3_3 0.9500 . ?
C4_3 C5_3 1.383(5) . ?
C4_3 H4_3 0.9500 . ?
C5_3 C6_3 1.393(5) . ?
C5_3 H5_3 0.9500 . ?
C6_3 C16_3 1.503(4) . ?
C7_3 C12_3 1.396(4) . ?
C7_3 C8_3 1.401(4) . ?
C8_3 C9_3 1.399(4) . ?
C8_3 C13_3 1.502(5) . ?
C9_3 C10_3 1.381(5) . ?
C9_3 H9_3 0.9500 . ?
C10_3 C11_3 1.386(5) . ?
C10_3 C14_3 1.509(5) . ?
C11_3 C12_3 1.402(5) . ?
C11_3 H11_3 0.9500 . ?
C12_3 C15_3 1.504(5) . ?
C13_3 H13A_3 0.9800 . ?
C13_3 H13B_3 0.9800 . ?
C13_3 H13C_3 0.9800 . ?
C14_3 H14A_3 0.9800 . ?
C14_3 H14B_3 0.9800 . ?
C14_3 H14C_3 0.9800 . ?
C15_3 H15A_3 0.9800 . ?
C15_3 H15B_3 0.9800 . ?
C15_3 H15C_3 0.9800 . ?
C16_3 C17_3 1.383(5) . ?
C16_3 C21_3 1.403(5) . ?
C17_3 C18_3 1.412(5) . ?
C17_3 C22_3 1.506(6) . ?
C18_3 C19_3 1.387(7) . ?
C18_3 H18_3 0.9500 . ?
C19_3 C20_3 1.374(6) . ?
C19_3 C23_3 1.508(6) . ?
C20_3 C21_3 1.394(5) . ?
C20_3 H20_3 0.9500 . ?
C21_3 C24_3 1.504(6) . ?
C22_3 H22A_3 0.9800 . ?
C22_3 H22B_3 0.9800 . ?
C22_3 H22C_3 0.9800 . ?
C23_3 H23A_3 0.9800 . ?
C23_3 H23B_3 0.9800 . ?
C23_3 H23C_3 0.9800 . ?
C24_3 H24A_3 0.9800 . ?
C24_3 H24B_3 0.9800 . ?
C24_3 H24C_3 0.9800 . ?
C25_3 C26_3 1.389(5) . ?
C25_3 C30_3 1.391(5) . ?
C26_3 C27_3 1.381(5) . ?
C26_3 H26_3 0.9500 . ?
C27_3 C28_3 1.382(7) . ?
C27_3 H27_3 0.9500 . ?
C28_3 C29_3 1.367(7) . ?
C28_3 H28_3 0.9500 . ?
C29_3 C30_3 1.395(5) . ?
C29_3 H29_3 0.9500 . ?
C30_3 H30_3 0.9500 . ?
C31_3 C32_3 1.368(6) . ?
C31_3 C36_3 1.375(5) . ?
C32_3 C33_3 1.378(7) . ?
C32_3 H32_3 0.9500 . ?
C33_3 C34_3 1.366(8) . ?
C33_3 H33_3 0.9500 . ?
C34_3 C35_3 1.391(9) . ?
C34_3 H34_3 0.9500 . ?
C35_3 C36_3 1.383(7) . ?
C35_3 H35_3 0.9500 . ?
C36_3 H36_3 0.9500 . ?
Te1_4 C25_4 2.122(3) . ?
Te1_4 As1_4 2.6004(4) . ?
Te2_4 C31_4 2.123(3) . ?
Te2_4 As1_4 2.6010(4) . ?
As1_4 C1_4 1.985(3) . ?
C1_4 C2_4 1.409(4) . ?
C1_4 C6_4 1.411(4) . ?
C2_4 C3_4 1.395(4) . ?
C2_4 C7_4 1.494(4) . ?
C3_4 C4_4 1.385(5) . ?
C3_4 H3_4 0.9500 . ?
C4_4 C5_4 1.380(5) . ?
C4_4 H4_4 0.9500 . ?
C5_4 C6_4 1.389(4) . ?
C5_4 H5_4 0.9500 . ?
C6_4 C16_4 1.498(4) . ?
C7_4 C12_4 1.405(4) . ?
C7_4 C8_4 1.409(4) . ?
C8_4 C9_4 1.397(5) . ?
C8_4 C13_4 1.505(5) . ?
C9_4 C10_4 1.381(5) . ?
C9_4 H9_4 0.9500 . ?
C10_4 C11_4 1.386(5) . ?
C10_4 C14_4 1.511(5) . ?
C11_4 C12_4 1.393(5) . ?
C11_4 H11_4 0.9500 . ?
C12_4 C15_4 1.507(5) . ?
C13_4 H13A_4 0.9800 . ?
C13_4 H13B_4 0.9800 . ?
C13_4 H13C_4 0.9800 . ?
C14_4 H14A_4 0.9800 . ?
C14_4 H14B_4 0.9800 . ?
C14_4 H14C_4 0.9800 . ?
C15_4 H15A_4 0.9800 . ?
C15_4 H15B_4 0.9800 . ?
C15_4 H15C_4 0.9800 . ?
C16_4 C17_4 1.389(5) . ?
C16_4 C21_4 1.402(5) . ?
C17_4 C18_4 1.390(5) . ?
C17_4 C22_4 1.513(5) . ?
C18_4 C19_4 1.385(7) . ?
C18_4 H18_4 0.9500 . ?
C19_4 C20_4 1.386(6) . ?
C19_4 C23_4 1.512(6) . ?
C20_4 C21_4 1.389(5) . ?
C20_4 H20_4 0.9500 . ?
C21_4 C24_4 1.515(5) . ?
C22_4 H22A_4 0.9800 . ?
C22_4 H22B_4 0.9800 . ?
C22_4 H22C_4 0.9800 . ?
C23_4 H23A_4 0.9800 . ?
C23_4 H23B_4 0.9800 . ?
C23_4 H23C_4 0.9800 . ?
C24_4 H24A_4 0.9800 . ?
C24_4 H24B_4 0.9800 . ?
C24_4 H24C_4 0.9800 . ?
C25_4 C26_4 1.383(5) . ?
C25_4 C30_4 1.393(5) . ?
C26_4 C27_4 1.394(6) . ?
C26_4 H26_4 0.9500 . ?
C27_4 C28_4 1.385(7) . ?
C27_4 H27_4 0.9500 . ?
C28_4 C29_4 1.368(7) . ?
C28_4 H28_4 0.9500 . ?
C29_4 C30_4 1.387(5) . ?
C29_4 H29_4 0.9500 . ?
C30_4 H30_4 0.9500 . ?
C31_4 C36_4 1.376(6) . ?
C31_4 C32_4 1.380(5) . ?
C32_4 C33_4 1.383(6) . ?
C32_4 H32_4 0.9500 . ?
C33_4 C34_4 1.379(7) . ?
C33_4 H33_4 0.9500 . ?
C34_4 C35_4 1.367(8) . ?
C34_4 H34_4 0.9500 . ?
C35_4 C36_4 1.380(7) . ?
C35_4 H35_4 0.9500 . ?
C36_4 H36_4 0.9500 . ?
